data_1560951
loop_
_publ_author_name
'Xu, Chaoran'
'Qiao, Jianglin'
'Dong, Shunxi'
'Zhou, Yuqiao'
'Liu, Xiaohua'
'Feng, Xiaoming'

_publ_section_title
;
 Asymmetric synthesis of dihydro-1,3-dioxepines by Rh(II)/Sm(III) relay
 catalytic three-component tandem [4+3]-cycloaddition
;
_journal_name_full 'Chemical Science'
_journal_paper_doi 10.1039/D1SC01019K
_journal_year 2021
_chemical_absolute_configuration ad
_chemical_formula_moiety 'C35 H58 N4 O4 Sm, 3(C F3 O3 S), 2(C2 H5 O)'
_chemical_formula_sum 'C88 H136 F18 N8 O30 S6 Sm2'
_chemical_formula_weight 2621.10
_space_group_crystal_system monoclinic
_space_group_IT_number 4
_space_group_name_Hall 'P 2yb'
_space_group_name_H-M_alt 'P 1 21 1'
_atom_sites_solution_hydrogens mixed
_atom_sites_solution_primary dual
_atom_sites_solution_secondary difmap
_audit_creation_method SHELXL-2018/3
_audit_update_record
;
2021-01-02 deposited with the CCDC.	2021-03-08 downloaded from the CCDC.
;
_cell_angle_alpha 90
_cell_angle_beta 103.980(2)
_cell_angle_gamma 90
_cell_formula_units_Z 2
_cell_length_a 13.6883(9)
_cell_length_b 20.9229(13)
_cell_length_c 21.4877(13)
_cell_measurement_reflns_used 9577
_cell_measurement_temperature 148(2)
_cell_measurement_theta_max 27.48
_cell_measurement_theta_min 2.48
_cell_volume 5971.8(7)
_computing_cell_refinement 'Bruker SAINT'
_computing_data_collection 'Bruker APEX3'
_computing_data_reduction 'Bruker SAINT'
_computing_molecular_graphics 'Bruker SHELXTL'
_computing_publication_material 'Bruker SHELXTL'
_computing_structure_refinement 'SHELXL-2018/3 (Sheldrick, 2018)'
_computing_structure_solution 'SHELXT (Sheldrick 2008)'
_diffrn_ambient_temperature 148(2)
_diffrn_measured_fraction_theta_full 0.998
_diffrn_measured_fraction_theta_max 0.998
_diffrn_measurement_device_type 'Bruker D8 Venture Photon II'
_diffrn_measurement_method '\f and \w scans'
_diffrn_radiation_type MoK\a
_diffrn_radiation_wavelength 0.71073
_diffrn_reflns_av_R_equivalents 0.0566
_diffrn_reflns_av_unetI/netI 0.0274
_diffrn_reflns_Laue_measured_fraction_full 0.998
_diffrn_reflns_Laue_measured_fraction_max 0.998
_diffrn_reflns_limit_h_max 16
_diffrn_reflns_limit_h_min -16
_diffrn_reflns_limit_k_max 25
_diffrn_reflns_limit_k_min -25
_diffrn_reflns_limit_l_max 25
_diffrn_reflns_limit_l_min -25
_diffrn_reflns_number 268014
_diffrn_reflns_point_group_measured_fraction_full 0.997
_diffrn_reflns_point_group_measured_fraction_max 0.997
_diffrn_reflns_theta_full 25.242
_diffrn_reflns_theta_max 25.248
_diffrn_reflns_theta_min 2.381
_exptl_absorpt_coefficient_mu 1.177
_exptl_absorpt_correction_T_max 0.8883
_exptl_absorpt_correction_T_min 0.6972
_exptl_absorpt_correction_type numerical
_exptl_absorpt_process_details 'SADABS (Krause et al., 2015)'
_exptl_crystal_colour colourless
_exptl_crystal_density_diffrn 1.458
_exptl_crystal_description flake
_exptl_crystal_F_000 2684
_exptl_crystal_recrystallization_method 'Re-crystallisation from solvent: EtOH, Ether'
_exptl_crystal_size_max 0.327
_exptl_crystal_size_mid 0.299
_exptl_crystal_size_min 0.146
_refine_diff_density_max 0.315
_refine_diff_density_min -0.372
_refine_diff_density_rms 0.052
_refine_ls_abs_structure_details
; 
 Flack x determined using 9611 quotients [(I+)-(I-)]/[(I+)+(I-)] 
 (Parsons, Flack and Wagner, Acta Cryst. B69 (2013) 249-259). 
;
_refine_ls_abs_structure_Flack -0.0089(12)
_refine_ls_extinction_method none
_refine_ls_goodness_of_fit_ref 1.043
_refine_ls_hydrogen_treatment mixed
_refine_ls_matrix_type full
_refine_ls_number_parameters 1461
_refine_ls_number_reflns 21553
_refine_ls_number_restraints 52
_refine_ls_restrained_S_all 1.045
_refine_ls_R_factor_all 0.0228
_refine_ls_R_factor_gt 0.0197
_refine_ls_shift/su_max 0.006
_refine_ls_shift/su_mean 0.000
_refine_ls_structure_factor_coef Fsqd
_refine_ls_weighting_details 'w=1/[\s^2^(Fo^2^)+(0.0274P)^2^+1.3101P] where P=(Fo^2^+2Fc^2^)/3'
_refine_ls_weighting_scheme calc
_refine_ls_wR_factor_gt 0.0490
_refine_ls_wR_factor_ref 0.0495
_reflns_Friedel_coverage 0.941
_reflns_Friedel_fraction_full 0.997
_reflns_Friedel_fraction_max 0.997
_reflns_number_gt 20675
_reflns_number_total 21553
_reflns_threshold_expression 'I > 2\s(I)'
_cod_data_source_file d1sc01019k2.cif
_cod_data_source_block ktf011
_cod_original_sg_symbol_H-M 'P 21'
_cod_database_code 1560951
_shelx_shelxl_version_number 2018/3
_shelx_space_group_comment
; 
The symmetry employed for this shelxl refinement is uniquely defined 
by the following loop, which should always be used as a source of 
symmetry information in preference to the above space-group names. 
They are only intended as comments. 
;
_shelx_estimated_absorpt_t_min 0.699
_shelx_estimated_absorpt_t_max 0.847

loop_
_space_group_symop_operation_xyz
'x, y, z'
'-x, y+1/2, -z'

loop_
_atom_site_label
_atom_site_type_symbol
_atom_site_fract_x
_atom_site_fract_y
_atom_site_fract_z
_atom_site_U_iso_or_equiv
_atom_site_adp_type
_atom_site_occupancy
_atom_site_site_symmetry_order
_atom_site_calc_flag
_atom_site_refinement_flags_posn
_atom_site_refinement_flags_adp
_atom_site_refinement_flags_occupancy
_atom_site_disorder_assembly
_atom_site_disorder_group
Sm1A Sm 0.50812(2) 0.64308(2) 0.52099(2) 0.01842(5) Uani 1 1 d . . . . .
O1A O 0.46159(18) 0.56635(12) 0.58411(11) 0.0215(5) Uani 1 1 d . . . . .
O2A O 0.34784(18) 0.59823(12) 0.46168(11) 0.0246(6) Uani 1 1 d . . . . .
O3A O 0.56707(18) 0.56642(11) 0.46532(11) 0.0222(5) Uani 1 1 d . . . . .
O4A O 0.67080(18) 0.60659(12) 0.58438(11) 0.0239(5) Uani 1 1 d . . . . .
N1A N 0.3863(2) 0.52173(15) 0.58148(14) 0.0219(6) Uani 1 1 d . . . . .
N2A N 0.1940(2) 0.55222(18) 0.43563(15) 0.0315(8) Uani 1 1 d D . . . .
H2A H 0.141(3) 0.534(2) 0.447(2) 0.047 Uiso 1 1 d D U . . .
N3A N 0.6243(2) 0.51199(15) 0.48562(15) 0.0224(7) Uani 1 1 d . . . . .
N4A N 0.8249(2) 0.56474(16) 0.62096(15) 0.0269(7) Uani 1 1 d D . . . .
H4A H 0.876(3) 0.5402(19) 0.617(2) 0.040 Uiso 1 1 d D U . . .
C1A C 0.4138(3) 0.4567(2) 0.55803(18) 0.0275(8) Uani 1 1 d . . . . .
H1AA H 0.458016 0.433858 0.594533 0.033 Uiso 1 1 calc R U . . .
H1AB H 0.351562 0.431179 0.543609 0.033 Uiso 1 1 calc R U . . .
C2A C 0.4667(3) 0.4603(2) 0.50360(18) 0.0268(8) Uani 1 1 d . . . . .
H2AA H 0.437838 0.495772 0.474428 0.032 Uiso 1 1 calc R U . . .
H2AB H 0.455505 0.420036 0.478707 0.032 Uiso 1 1 calc R U . . .
C3A C 0.5796(3) 0.47110(17) 0.52928(17) 0.0240(8) Uani 1 1 d . . . . .
H3AA H 0.591547 0.491819 0.571880 0.029 Uiso 1 1 calc R U . . .
H3AB H 0.614192 0.429198 0.534997 0.029 Uiso 1 1 calc R U . . .
C11A C 0.3682(3) 0.5157(2) 0.64749(17) 0.0270(8) Uani 1 1 d . . . . .
H11A H 0.432601 0.512170 0.680300 0.032 Uiso 1 1 calc R U . . .
H11B H 0.326373 0.477693 0.650397 0.032 Uiso 1 1 calc R U . . .
C12A C 0.3132(3) 0.5768(2) 0.65631(18) 0.0340(10) Uani 1 1 d . . . . .
H12A H 0.361025 0.609386 0.679197 0.041 Uiso 1 1 calc R U . . .
H12B H 0.262191 0.568451 0.681074 0.041 Uiso 1 1 calc R U . . .
C13A C 0.2626(3) 0.59941(19) 0.58817(18) 0.0290(9) Uani 1 1 d . . . . .
H13A H 0.189246 0.604908 0.582920 0.035 Uiso 1 1 calc R U . . .
H13B H 0.291716 0.640498 0.578542 0.035 Uiso 1 1 calc R U . . .
C14A C 0.2840(3) 0.54663(18) 0.54470(17) 0.0238(8) Uani 1 1 d . . . . .
H14A H 0.233220 0.511932 0.542966 0.029 Uiso 1 1 calc R U . . .
C15A C 0.2801(3) 0.56784(17) 0.47691(17) 0.0226(8) Uani 1 1 d . . . . .
C21A C 0.1718(3) 0.5713(2) 0.36852(18) 0.0320(9) Uani 1 1 d . . . . .
C22A C 0.1274(4) 0.6301(3) 0.3516(2) 0.0517(14) Uani 1 1 d D . . . .
C23A C 0.1059(4) 0.6466(3) 0.2867(2) 0.0570(13) Uani 1 1 d . . . . .
H23A H 0.075596 0.686725 0.273377 0.068 Uiso 1 1 calc R U . . .
C24A C 0.1274(4) 0.6062(3) 0.2420(2) 0.0486(13) Uani 1 1 d . . . . .
H24A H 0.110567 0.618014 0.198009 0.058 Uiso 1 1 calc R U . . .
C25A C 0.1739(3) 0.5478(2) 0.26053(19) 0.0398(11) Uani 1 1 d . . . . .
H25A H 0.190532 0.520460 0.229300 0.048 Uiso 1 1 calc R U . . .
C26A C 0.1963(3) 0.5291(2) 0.32496(19) 0.0340(9) Uani 1 1 d . . . . .
C27X C 0.1148(10) 0.6832(6) 0.3982(6) 0.029(4) Uani 0.49(4) 1 d D . P A 1
H27X H 0.163532 0.673418 0.439885 0.034 Uiso 0.49(4) 1 calc R U P A 1
C28X C 0.0122(13) 0.6775(9) 0.4102(10) 0.062(5) Uani 0.49(4) 1 d D . P A 1
H28A H -0.038533 0.687897 0.370857 0.092 Uiso 0.49(4) 1 calc R U P A 1
H28B H 0.006000 0.707219 0.444306 0.092 Uiso 0.49(4) 1 calc R U P A 1
H28C H 0.001713 0.633685 0.423325 0.092 Uiso 0.49(4) 1 calc R U P A 1
C29X C 0.1360(13) 0.7522(7) 0.3814(7) 0.054(4) Uani 0.49(4) 1 d D . P A 1
H29A H 0.201064 0.754162 0.369970 0.081 Uiso 0.49(4) 1 calc R U P A 1
H29B H 0.137751 0.779871 0.418436 0.081 Uiso 0.49(4) 1 calc R U P A 1
H29C H 0.082726 0.766716 0.344963 0.081 Uiso 0.49(4) 1 calc R U P A 1
C27Y C 0.079(2) 0.6597(15) 0.4030(8) 0.086(7) Uani 0.51(4) 1 d D . P A 2
H27Y H 0.109435 0.640447 0.445875 0.103 Uiso 0.51(4) 1 calc R U P A 2
C28Y C -0.031(3) 0.6578(18) 0.3911(18) 0.137(11) Uani 0.51(4) 1 d D . P A 2
H28D H -0.061358 0.675439 0.348546 0.205 Uiso 0.51(4) 1 calc R U P A 2
H28E H -0.052845 0.683309 0.423751 0.205 Uiso 0.51(4) 1 calc R U P A 2
H28F H -0.053510 0.613510 0.393194 0.205 Uiso 0.51(4) 1 calc R U P A 2
C29Y C 0.113(2) 0.7267(17) 0.4015(16) 0.137(11) Uani 0.51(4) 1 d D . P A 2
H29D H 0.187069 0.727992 0.414237 0.205 Uiso 0.51(4) 1 calc R U P A 2
H29E H 0.085915 0.752657 0.431228 0.205 Uiso 0.51(4) 1 calc R U P A 2
H29F H 0.090011 0.743758 0.357931 0.205 Uiso 0.51(4) 1 calc R U P A 2
C30A C 0.2478(3) 0.4649(2) 0.34417(19) 0.0403(10) Uani 1 1 d . . . . .
H30A H 0.260922 0.461287 0.391881 0.048 Uiso 1 1 calc R U . . .
C31A C 0.3479(4) 0.4613(3) 0.3269(2) 0.0582(13) Uani 1 1 d . . . . .
H31A H 0.390639 0.496780 0.347257 0.087 Uiso 1 1 calc R U . . .
H31B H 0.337521 0.464223 0.280229 0.087 Uiso 1 1 calc R U . . .
H31C H 0.380744 0.420650 0.341951 0.087 Uiso 1 1 calc R U . . .
C32A C 0.1806(5) 0.4092(3) 0.3155(3) 0.0685(16) Uani 1 1 d . . . . .
H32A H 0.215505 0.368884 0.329492 0.103 Uiso 1 1 calc R U . . .
H32B H 0.165008 0.411874 0.268615 0.103 Uiso 1 1 calc R U . . .
H32C H 0.118014 0.410925 0.329955 0.103 Uiso 1 1 calc R U . . .
C41A C 0.6384(3) 0.47873(18) 0.42635(18) 0.0276(9) Uani 1 1 d . . . . .
H41A H 0.573960 0.475649 0.393509 0.033 Uiso 1 1 calc R U . . .
H41B H 0.666131 0.435221 0.436540 0.033 Uiso 1 1 calc R U . . .
C42A C 0.7131(3) 0.5214(2) 0.4033(2) 0.0343(10) Uani 1 1 d . . . . .
H42A H 0.677239 0.550844 0.369406 0.041 Uiso 1 1 calc R U . . .
H42B H 0.760618 0.495188 0.385962 0.041 Uiso 1 1 calc R U . . .
C43A C 0.7699(3) 0.5593(2) 0.46293(18) 0.0288(9) Uani 1 1 d . . . . .
H43A H 0.843664 0.553854 0.470065 0.035 Uiso 1 1 calc R U . . .
H43B H 0.753462 0.605373 0.458297 0.035 Uiso 1 1 calc R U . . .
C44A C 0.7316(3) 0.52962(17) 0.51797(17) 0.0228(8) Uani 1 1 d . . . . .
H44A H 0.770031 0.489251 0.531475 0.027 Uiso 1 1 calc R U . . .
C45A C 0.7387(3) 0.57043(17) 0.57682(17) 0.0216(8) Uani 1 1 d . . . . .
C51A C 0.8453(3) 0.5990(2) 0.68025(18) 0.0331(10) Uani 1 1 d . . . . .
C52A C 0.8890(3) 0.6599(2) 0.6821(2) 0.0357(11) Uani 1 1 d . . . . .
C53A C 0.9061(4) 0.6931(3) 0.7409(2) 0.0587(16) Uani 1 1 d . . . . .
H53A H 0.936390 0.734178 0.744866 0.070 Uiso 1 1 calc R U . . .
C54A C 0.8784(4) 0.6653(4) 0.7936(2) 0.074(2) Uani 1 1 d . . . . .
H54A H 0.889209 0.688309 0.832834 0.089 Uiso 1 1 calc R U . . .
C55A C 0.8365(4) 0.6061(4) 0.7895(2) 0.076(2) Uani 1 1 d . . . . .
H55A H 0.818724 0.588486 0.825995 0.091 Uiso 1 1 calc R U . . .
C56A C 0.8190(3) 0.5710(3) 0.7334(2) 0.0551(15) Uani 1 1 d D . . . .
C57A C 0.9179(3) 0.6869(2) 0.6237(2) 0.0380(10) Uani 1 1 d . . . . .
H57A H 0.863389 0.674459 0.585628 0.046 Uiso 1 1 calc R U . . .
C58A C 1.0146(3) 0.6573(2) 0.6145(2) 0.0434(11) Uani 1 1 d . . . . .
H58A H 1.006391 0.610874 0.610177 0.065 Uiso 1 1 calc R U . . .
H58B H 1.069837 0.667115 0.651716 0.065 Uiso 1 1 calc R U . . .
H58C H 1.030107 0.674825 0.575693 0.065 Uiso 1 1 calc R U . . .
C59A C 0.9265(5) 0.7596(2) 0.6223(3) 0.0729(19) Uani 1 1 d . . . . .
H59A H 0.862826 0.778791 0.625910 0.109 Uiso 1 1 calc R U . . .
H59B H 0.941235 0.772781 0.581734 0.109 Uiso 1 1 calc R U . . .
H59C H 0.980867 0.773751 0.658159 0.109 Uiso 1 1 calc R U . . .
C60X C 0.7773(11) 0.5028(7) 0.7296(10) 0.078(2) Uani 0.63(3) 1 d D . P B 1
H60X H 0.786158 0.485276 0.688040 0.093 Uiso 0.63(3) 1 calc R U P B 1
C61X C 0.6615(9) 0.4975(11) 0.7257(6) 0.078(2) Uani 0.63(3) 1 d D . P B 1
H61A H 0.648081 0.512371 0.766099 0.117 Uiso 0.63(3) 1 calc R U P B 1
H61B H 0.640260 0.452823 0.718406 0.117 Uiso 0.63(3) 1 calc R U P B 1
H61C H 0.624044 0.523899 0.690289 0.117 Uiso 0.63(3) 1 calc R U P B 1
C62X C 0.8318(9) 0.4567(9) 0.7804(7) 0.078(2) Uani 0.63(3) 1 d D . P B 1
H62A H 0.904354 0.458958 0.783438 0.117 Uiso 0.63(3) 1 calc R U P B 1
H62B H 0.807863 0.413156 0.768773 0.117 Uiso 0.63(3) 1 calc R U P B 1
H62C H 0.818644 0.468086 0.821828 0.117 Uiso 0.63(3) 1 calc R U P B 1
C60Y C 0.7655(17) 0.5087(12) 0.7303(15) 0.078(2) Uani 0.37(3) 1 d D . P B 2
H60Y H 0.766342 0.481757 0.692046 0.093 Uiso 0.37(3) 1 calc R U P B 2
C61Y C 0.6562(15) 0.5301(17) 0.7369(11) 0.078(2) Uani 0.37(3) 1 d D . P B 2
H61D H 0.662829 0.556803 0.775135 0.117 Uiso 0.37(3) 1 calc R U P B 2
H61E H 0.616231 0.492047 0.740739 0.117 Uiso 0.37(3) 1 calc R U P B 2
H61F H 0.622440 0.554442 0.698790 0.117 Uiso 0.37(3) 1 calc R U P B 2
C62Y C 0.8137(17) 0.4777(15) 0.7962(11) 0.078(2) Uani 0.37(3) 1 d D . P B 2
H62D H 0.887241 0.479353 0.803970 0.117 Uiso 0.37(3) 1 calc R U P B 2
H62E H 0.791978 0.433036 0.796019 0.117 Uiso 0.37(3) 1 calc R U P B 2
H62F H 0.792430 0.501028 0.830201 0.117 Uiso 0.37(3) 1 calc R U P B 2
Sm1B Sm 0.49187(2) 0.45524(2) 0.02282(2) 0.01938(5) Uani 1 1 d . . . . .
O1B O 0.52298(19) 0.39171(12) -0.05740(12) 0.0231(5) Uani 1 1 d . . . . .
O2B O 0.64485(19) 0.39384(12) 0.06367(12) 0.0248(6) Uani 1 1 d . . . . .
O3B O 0.42686(18) 0.36728(12) 0.06279(11) 0.0207(5) Uani 1 1 d . . . . .
O4B O 0.31929(18) 0.44156(12) -0.03859(12) 0.0262(6) Uani 1 1 d . . . . .
N1B N 0.5639(2) 0.33022(15) -0.05528(14) 0.0228(6) Uani 1 1 d . . . . .
N2B N 0.7841(2) 0.33363(16) 0.08074(15) 0.0268(7) Uani 1 1 d D . . . .
H2B H 0.811(3) 0.3050(18) 0.0613(19) 0.040 Uiso 1 1 d D U . . .
N3B N 0.3395(2) 0.33095(15) 0.05090(14) 0.0212(6) Uani 1 1 d . . . . .
N4B N 0.1603(2) 0.40586(15) -0.07733(15) 0.0230(7) Uani 1 1 d D . . . .
H4B H 0.115(3) 0.3811(19) -0.067(2) 0.035 Uiso 1 1 d D U . . .
C1B C 0.5106(3) 0.28386(18) -0.02168(17) 0.0255(8) Uani 1 1 d . . . . .
H1BA H 0.529724 0.292841 0.024930 0.031 Uiso 1 1 calc R U . . .
H1BB H 0.533423 0.240022 -0.028230 0.031 Uiso 1 1 calc R U . . .
C2B C 0.3958(3) 0.28663(18) -0.04494(17) 0.0262(8) Uani 1 1 d . . . . .
H2BA H 0.375606 0.329437 -0.063189 0.031 Uiso 1 1 calc R U . . .
H2BB H 0.373135 0.254651 -0.079354 0.031 Uiso 1 1 calc R U . . .
C3B C 0.3449(3) 0.27353(18) 0.00914(18) 0.0267(9) Uani 1 1 d . . . . .
H3BA H 0.275680 0.258029 -0.009512 0.032 Uiso 1 1 calc R U . . .
H3BB H 0.381911 0.238937 0.036396 0.032 Uiso 1 1 calc R U . . .
C11B C 0.5624(3) 0.3121(2) -0.12354(17) 0.0312(9) Uani 1 1 d . . . . .
H11G H 0.497260 0.323721 -0.152908 0.037 Uiso 1 1 calc R U . . .
H11H H 0.573753 0.265707 -0.127160 0.037 Uiso 1 1 calc R U . . .
C12B C 0.6483(4) 0.3506(2) -0.1388(2) 0.0442(12) Uani 1 1 d . . . . .
H12I H 0.622044 0.389017 -0.164253 0.053 Uiso 1 1 calc R U . . .
H12J H 0.685829 0.324327 -0.163613 0.053 Uiso 1 1 calc R U . . .
C13B C 0.7177(3) 0.3699(2) -0.0731(2) 0.0341(10) Uani 1 1 d . . . . .
H13G H 0.788716 0.358434 -0.070694 0.041 Uiso 1 1 calc R U . . .
H13H H 0.713423 0.416340 -0.065305 0.041 Uiso 1 1 calc R U . . .
C14B C 0.6758(3) 0.33111(19) -0.02522(17) 0.0241(8) Uani 1 1 d . . . . .
H14H H 0.701878 0.286412 -0.024483 0.029 Uiso 1 1 calc R U . . .
C15B C 0.6990(3) 0.35630(17) 0.04374(18) 0.0229(8) Uani 1 1 d . . . . .
C21B C 0.8156(3) 0.3484(2) 0.14850(18) 0.0277(9) Uani 1 1 d . . . . .
C22B C 0.7939(3) 0.3033(2) 0.19173(19) 0.0323(9) Uani 1 1 d . . . . .
C23B C 0.8217(3) 0.3187(2) 0.2567(2) 0.0400(11) Uani 1 1 d . . . . .
H23B H 0.807758 0.289626 0.287359 0.048 Uiso 1 1 calc R U . . .
C24B C 0.8693(4) 0.3758(3) 0.2770(2) 0.0442(11) Uani 1 1 d . . . . .
H24B H 0.887429 0.385587 0.321461 0.053 Uiso 1 1 calc R U . . .
C25B C 0.8909(3) 0.4190(2) 0.2335(2) 0.0408(11) Uani 1 1 d . . . . .
H25B H 0.924090 0.457885 0.248482 0.049 Uiso 1 1 calc R U . . .
C26B C 0.8645(3) 0.4060(2) 0.1681(2) 0.0321(9) Uani 1 1 d . . . . .
C27B C 0.7392(3) 0.2414(2) 0.1698(2) 0.0370(10) Uani 1 1 d . . . . .
H27B H 0.750753 0.230644 0.126831 0.044 Uiso 1 1 calc R U . . .
C28B C 0.6264(4) 0.2482(2) 0.1620(2) 0.0483(12) Uani 1 1 d . . . . .
H28G H 0.601391 0.284152 0.133305 0.072 Uiso 1 1 calc R U . . .
H28H H 0.612314 0.256013 0.203909 0.072 Uiso 1 1 calc R U . . .
H28I H 0.592614 0.208805 0.143558 0.072 Uiso 1 1 calc R U . . .
C29B C 0.7809(4) 0.1861(2) 0.2153(2) 0.0495(12) Uani 1 1 d . . . . .
H29G H 0.854108 0.183660 0.221203 0.074 Uiso 1 1 calc R U . . .
H29H H 0.750250 0.145846 0.196895 0.074 Uiso 1 1 calc R U . . .
H29I H 0.765152 0.193317 0.256854 0.074 Uiso 1 1 calc R U . . .
C30B C 0.8918(3) 0.4519(3) 0.1202(2) 0.0407(10) Uani 1 1 d . . . . .
H30B H 0.839163 0.448411 0.079027 0.049 Uiso 1 1 calc R U . . .
C31B C 0.8976(5) 0.5212(3) 0.1418(3) 0.0700(17) Uani 1 1 d . . . . .
H31D H 0.833710 0.533636 0.151246 0.105 Uiso 1 1 calc R U . . .
H31E H 0.910516 0.548461 0.107531 0.105 Uiso 1 1 calc R U . . .
H31F H 0.952327 0.526216 0.180370 0.105 Uiso 1 1 calc R U . . .
C32B C 0.9930(4) 0.4311(3) 0.1077(3) 0.0644(17) Uani 1 1 d . . . . .
H32D H 0.988337 0.386698 0.092928 0.097 Uiso 1 1 calc R U . . .
H32E H 1.045911 0.434786 0.147479 0.097 Uiso 1 1 calc R U . . .
H32F H 1.009415 0.458745 0.074829 0.097 Uiso 1 1 calc R U . . .
C41B C 0.3242(3) 0.3092(2) 0.11513(18) 0.0296(9) Uani 1 1 d . . . . .
H41C H 0.388340 0.294134 0.143340 0.036 Uiso 1 1 calc R U . . .
H41D H 0.274154 0.274201 0.109577 0.036 Uiso 1 1 calc R U . . .
C42B C 0.2857(4) 0.3690(2) 0.1432(2) 0.0394(11) Uani 1 1 d . . . . .
H42C H 0.230539 0.357785 0.163774 0.047 Uiso 1 1 calc R U . . .
H42D H 0.340664 0.389457 0.175595 0.047 Uiso 1 1 calc R U . . .
C43B C 0.2475(3) 0.4137(2) 0.08623(19) 0.0316(9) Uani 1 1 d . . . . .
H43C H 0.178989 0.429443 0.085372 0.038 Uiso 1 1 calc R U . . .
H43D H 0.293037 0.450840 0.088161 0.038 Uiso 1 1 calc R U . . .
C44B C 0.2469(3) 0.37262(18) 0.02790(17) 0.0226(8) Uani 1 1 d . . . . .
H44B H 0.185954 0.344617 0.019638 0.027 Uiso 1 1 calc R U . . .
C45B C 0.2466(3) 0.40927(17) -0.03266(17) 0.0216(8) Uani 1 1 d . . . . .
C51B C 0.1396(3) 0.44100(18) -0.13712(17) 0.0234(9) Uani 1 1 d . . . . .
C52B C 0.1439(3) 0.4085(2) -0.19281(19) 0.0332(9) Uani 1 1 d . . . . .
C53B C 0.1191(3) 0.4426(2) -0.25022(19) 0.0394(11) Uani 1 1 d . . . . .
H53B H 0.121151 0.421909 -0.289231 0.047 Uiso 1 1 calc R U . . .
C54B C 0.0918(3) 0.5062(2) -0.2510(2) 0.0378(10) Uani 1 1 d . . . . .
H54B H 0.075002 0.528653 -0.290559 0.045 Uiso 1 1 calc R U . . .
C55B C 0.0884(3) 0.5374(2) -0.19529(18) 0.0318(9) Uani 1 1 d . . . . .
H55B H 0.068637 0.581038 -0.197028 0.038 Uiso 1 1 calc R U . . .
C56B C 0.1135(3) 0.50613(19) -0.13625(18) 0.0246(8) Uani 1 1 d . . . . .
C57B C 0.1734(4) 0.3386(2) -0.1937(2) 0.0493(12) Uani 1 1 d . . . . .
H57B H 0.193911 0.323754 -0.148136 0.059 Uiso 1 1 calc R U . . .
C58B C 0.2648(5) 0.3310(3) -0.2225(3) 0.089(2) Uani 1 1 d . . . . .
H58D H 0.290921 0.287338 -0.215140 0.134 Uiso 1 1 calc R U . . .
H58E H 0.317272 0.361396 -0.202070 0.134 Uiso 1 1 calc R U . . .
H58F H 0.244649 0.339431 -0.268690 0.134 Uiso 1 1 calc R U . . .
C59B C 0.0835(6) 0.2992(3) -0.2272(3) 0.093(2) Uani 1 1 d . . . . .
H59D H 0.028199 0.305900 -0.206194 0.139 Uiso 1 1 calc R U . . .
H59E H 0.101949 0.253848 -0.224836 0.139 Uiso 1 1 calc R U . . .
H59F H 0.061997 0.312282 -0.272209 0.139 Uiso 1 1 calc R U . . .
C60B C 0.1109(3) 0.53967(19) -0.07399(18) 0.0291(9) Uani 1 1 d . . . . .
H60B H 0.169767 0.524033 -0.040256 0.035 Uiso 1 1 calc R U . . .
C61B C 0.1203(3) 0.6127(2) -0.0778(2) 0.0392(10) Uani 1 1 d . . . . .
H61G H 0.181054 0.623401 -0.092152 0.059 Uiso 1 1 calc R U . . .
H61H H 0.124768 0.631341 -0.035421 0.059 Uiso 1 1 calc R U . . .
H61I H 0.061050 0.629810 -0.108418 0.059 Uiso 1 1 calc R U . . .
C62B C 0.0156(3) 0.5225(2) -0.0525(2) 0.0409(11) Uani 1 1 d . . . . .
H62G H 0.008800 0.475882 -0.051515 0.061 Uiso 1 1 calc R U . . .
H62H H -0.043165 0.540703 -0.082557 0.061 Uiso 1 1 calc R U . . .
H62I H 0.020222 0.539805 -0.009473 0.061 Uiso 1 1 calc R U . . .
S1S S 0.64437(8) 0.78672(5) 0.48480(5) 0.0290(2) Uani 1 1 d . . . . .
S2S S 0.36563(8) 0.79326(5) 0.53867(5) 0.0287(2) Uani 1 1 d . . . . .
S3S S 1.03684(7) 0.47006(4) 0.55069(5) 0.0263(2) Uani 1 1 d . . . . .
S4S S -0.00278(7) 0.27663(5) -0.00587(5) 0.0296(2) Uani 1 1 d . . . . .
S5S S 0.65074(8) 0.59907(5) 0.01361(5) 0.0319(2) Uani 1 1 d . . . . .
S6S S 0.38817(7) 0.61514(5) 0.06608(5) 0.0282(2) Uani 1 1 d . . . . .
C1S C 0.7317(4) 0.7690(2) 0.4348(2) 0.0444(11) Uani 1 1 d . . . . .
C2S C 0.2783(4) 0.7856(2) 0.5905(2) 0.0383(11) Uani 1 1 d . . . . .
C3S C 1.0076(5) 0.3999(3) 0.5007(3) 0.0615(15) Uani 1 1 d . . . . .
C4S C 0.0040(4) 0.2167(2) -0.0664(3) 0.0485(12) Uani 1 1 d . . . . .
C5S C 0.7333(4) 0.5823(2) -0.0397(2) 0.0448(12) Uani 1 1 d . . . . .
C6S C 0.2989(4) 0.6068(2) 0.1167(2) 0.0412(11) Uani 1 1 d . . . . .
F1S F 0.8182(2) 0.74605(15) 0.46960(16) 0.0618(8) Uani 1 1 d . . . . .
F2S F 0.7509(3) 0.82171(17) 0.40544(15) 0.0730(10) Uani 1 1 d . . . . .
F3S F 0.6923(3) 0.72659(17) 0.39000(16) 0.0687(10) Uani 1 1 d . . . . .
F4S F 0.3172(2) 0.74876(13) 0.64108(13) 0.0496(7) Uani 1 1 d . . . . .
F5S F 0.2591(2) 0.84243(12) 0.61182(13) 0.0509(7) Uani 1 1 d . . . . .
F6S F 0.1919(2) 0.75906(14) 0.55967(15) 0.0554(7) Uani 1 1 d . . . . .
F7S F 1.0789(4) 0.3913(2) 0.4688(2) 0.1055(15) Uani 1 1 d . . . . .
F8S F 0.9200(3) 0.4051(2) 0.4602(2) 0.1114(16) Uani 1 1 d . . . . .
F9S F 1.0068(3) 0.34815(17) 0.5358(2) 0.0970(13) Uani 1 1 d . . . . .
F10S F 0.0907(2) 0.22305(16) -0.08393(15) 0.0646(8) Uani 1 1 d . . . . .
F11S F -0.0700(3) 0.22442(18) -0.11823(16) 0.0765(10) Uani 1 1 d . . . . .
F12S F -0.0012(3) 0.15820(13) -0.04516(19) 0.0761(10) Uani 1 1 d . . . . .
F13S F 0.7657(2) 0.63645(15) -0.05968(16) 0.0688(9) Uani 1 1 d . . . . .
F14S F 0.8123(2) 0.54809(17) -0.01063(17) 0.0695(10) Uani 1 1 d . . . . .
F15S F 0.6844(3) 0.54946(15) -0.09055(15) 0.0625(9) Uani 1 1 d . . . . .
F16S F 0.21415(19) 0.57960(14) 0.08579(14) 0.0513(7) Uani 1 1 d . . . . .
F17S F 0.3383(2) 0.57183(18) 0.16807(14) 0.0693(9) Uani 1 1 d . . . . .
F18S F 0.2772(3) 0.66421(15) 0.13670(18) 0.0810(11) Uani 1 1 d . . . . .
O1S O 0.6335(2) 0.72449(13) 0.51302(13) 0.0321(6) Uani 1 1 d . . . . .
O2S O 0.5542(2) 0.80728(14) 0.43898(15) 0.0407(7) Uani 1 1 d . . . . .
O3S O 0.6946(2) 0.83395(14) 0.52882(14) 0.0384(7) Uani 1 1 d . . . . .
O4S O 0.3789(2) 0.72740(12) 0.52033(13) 0.0292(6) Uani 1 1 d . . . . .
O5S O 0.4541(2) 0.82004(14) 0.58078(15) 0.0399(7) Uani 1 1 d . . . . .
O6S O 0.3134(2) 0.83343(14) 0.48771(14) 0.0398(7) Uani 1 1 d . . . . .
O7S O 1.1316(2) 0.45619(18) 0.59389(13) 0.0438(7) Uani 1 1 d . . . . .
O8S O 0.9530(2) 0.47562(15) 0.57976(15) 0.0461(8) Uani 1 1 d . . . . .
O9S O 1.0401(2) 0.51849(15) 0.50368(14) 0.0387(7) Uani 1 1 d . . . . .
O10S O 0.0834(2) 0.26287(16) 0.04502(15) 0.0437(7) Uani 1 1 d . . . . .
O11S O 0.0032(2) 0.33612(15) -0.03922(15) 0.0397(7) Uani 1 1 d . . . . .
O12S O -0.0992(2) 0.26488(14) 0.00768(15) 0.0385(7) Uani 1 1 d . . . . .
O13S O 0.6276(2) 0.53523(13) 0.03337(14) 0.0327(6) Uani 1 1 d . . . . .
O14S O 0.5659(2) 0.63035(13) -0.02792(15) 0.0403(7) Uani 1 1 d . . . . .
O15S O 0.7102(2) 0.63723(14) 0.06376(14) 0.0417(7) Uani 1 1 d . . . . .
O16S O 0.4040(2) 0.54951(14) 0.05159(16) 0.0410(8) Uani 1 1 d . . . . .
O17S O 0.4737(2) 0.64550(18) 0.10792(15) 0.0509(8) Uani 1 1 d D . . . .
O18S O 0.3376(2) 0.65337(15) 0.01350(15) 0.0441(8) Uani 1 1 d . . . . .
O21S O 0.5444(2) 0.70258(14) 0.62457(13) 0.0338(7) Uani 1 1 d D . . . .
H21O H 0.526(4) 0.7371(16) 0.610(2) 0.051 Uiso 1 1 d D U . . .
O22S O 0.4662(2) 0.68649(14) 0.41137(13) 0.0328(6) Uani 1 1 d D . . . .
H22O H 0.481(4) 0.7249(14) 0.405(2) 0.049 Uiso 1 1 d D U . . .
O23S O 0.5416(2) 0.47105(14) 0.14044(13) 0.0399(7) Uani 1 1 d D . . . .
H23O H 0.551(3) 0.5121(10) 0.146(2) 0.060 Uiso 1 1 d D U . . .
O24S O 0.4585(2) 0.52333(14) -0.07303(14) 0.0345(7) Uani 1 1 d D . . . .
H24O H 0.484(4) 0.5603(16) -0.062(2) 0.052 Uiso 1 1 d D U . . .
C11X C 0.6135(18) 0.6869(15) 0.6853(7) 0.058(6) Uani 0.44(3) 1 d D . P C 1
H11C H 0.680435 0.704823 0.685501 0.069 Uiso 0.44(3) 1 calc R U P C 1
H11D H 0.620566 0.639806 0.688464 0.069 Uiso 0.44(3) 1 calc R U P C 1
C12X C 0.583(2) 0.710(2) 0.7424(8) 0.094(10) Uani 0.44(3) 1 d D . P C 1
H12C H 0.511734 0.700393 0.738499 0.141 Uiso 0.44(3) 1 calc R U P C 1
H12D H 0.592719 0.756783 0.745892 0.141 Uiso 0.44(3) 1 calc R U P C 1
H12E H 0.623933 0.689700 0.780825 0.141 Uiso 0.44(3) 1 calc R U P C 1
C11Y C 0.6372(9) 0.7163(11) 0.6707(9) 0.054(4) Uani 0.56(3) 1 d D . P C 2
H11E H 0.680041 0.743424 0.650389 0.065 Uiso 0.56(3) 1 calc R U P C 2
H11F H 0.673660 0.675822 0.684117 0.065 Uiso 0.56(3) 1 calc R U P C 2
C12Y C 0.6195(13) 0.7491(11) 0.7273(8) 0.073(6) Uani 0.56(3) 1 d D . P C 2
H12F H 0.604466 0.794215 0.717079 0.110 Uiso 0.56(3) 1 calc R U P C 2
H12G H 0.679872 0.745799 0.762617 0.110 Uiso 0.56(3) 1 calc R U P C 2
H12H H 0.562513 0.729154 0.739964 0.110 Uiso 0.56(3) 1 calc R U P C 2
C13S C 0.4198(6) 0.6618(3) 0.3499(2) 0.0863(19) Uani 1 1 d D . . . .
H13C H 0.350425 0.648197 0.349582 0.104 Uiso 0.673(10) 1 calc R U P D 1
H13D H 0.457404 0.623484 0.341836 0.104 Uiso 0.673(10) 1 calc R U P D 1
H13E H 0.394038 0.618594 0.355927 0.104 Uiso 0.327(10) 1 calc R U P D 2
H13F H 0.360740 0.688937 0.331331 0.104 Uiso 0.327(10) 1 calc R U P D 2
C14X C 0.4157(9) 0.7085(5) 0.2972(4) 0.0863(19) Uani 0.673(10) 1 d D . P D 1
H14B H 0.395217 0.686550 0.255763 0.130 Uiso 0.673(10) 1 calc R U P D 1
H14C H 0.482397 0.727625 0.301474 0.130 Uiso 0.673(10) 1 calc R U P D 1
H14D H 0.366891 0.742125 0.299485 0.130 Uiso 0.673(10) 1 calc R U P D 1
C14Y C 0.4781(16) 0.6569(11) 0.3042(7) 0.0863(19) Uani 0.327(10) 1 d D . P D 2
H14E H 0.438470 0.635896 0.265506 0.130 Uiso 0.327(10) 1 calc R U P D 2
H14F H 0.538696 0.631737 0.322062 0.130 Uiso 0.327(10) 1 calc R U P D 2
H14G H 0.497461 0.699786 0.293208 0.130 Uiso 0.327(10) 1 calc R U P D 2
C15S C 0.5889(4) 0.4255(3) 0.1885(2) 0.0454(12) Uani 1 1 d . . . . .
H15A H 0.662739 0.428033 0.194360 0.054 Uiso 1 1 calc R U . . .
H15B H 0.567326 0.381935 0.173092 0.054 Uiso 1 1 calc R U . . .
C16S C 0.5648(5) 0.4356(4) 0.2512(2) 0.080(2) Uani 1 1 d . . . . .
H16A H 0.492296 0.429945 0.246509 0.119 Uiso 1 1 calc R U . . .
H16B H 0.584304 0.478979 0.266357 0.119 Uiso 1 1 calc R U . . .
H16C H 0.601756 0.404515 0.282203 0.119 Uiso 1 1 calc R U . . .
C17S C 0.3885(4) 0.5211(4) -0.1339(2) 0.0727(15) Uani 1 1 d D . . . .
H17A H 0.322254 0.510669 -0.125545 0.087 Uiso 0.375(9) 1 calc R U P E 1
H17B H 0.383138 0.565192 -0.151025 0.087 Uiso 0.375(9) 1 calc R U P E 1
H17C H 0.356228 0.478434 -0.140549 0.087 Uiso 0.625(9) 1 calc R U P E 2
H17D H 0.335221 0.553521 -0.135792 0.087 Uiso 0.625(9) 1 calc R U P E 2
C18X C 0.3992(12) 0.4822(9) -0.1827(6) 0.0727(15) Uani 0.375(9) 1 d D . P E 1
H18A H 0.353103 0.496051 -0.222708 0.109 Uiso 0.375(9) 1 calc R U P E 1
H18B H 0.383645 0.438113 -0.173201 0.109 Uiso 0.375(9) 1 calc R U P E 1
H18C H 0.468709 0.484627 -0.187137 0.109 Uiso 0.375(9) 1 calc R U P E 1
C18Y C 0.4403(7) 0.5333(6) -0.1827(4) 0.0727(15) Uani 0.625(9) 1 d D . P E 2
H18D H 0.393487 0.528859 -0.224876 0.109 Uiso 0.625(9) 1 calc R U P E 2
H18E H 0.495506 0.502580 -0.178928 0.109 Uiso 0.625(9) 1 calc R U P E 2
H18F H 0.467598 0.576780 -0.177823 0.109 Uiso 0.625(9) 1 calc R U P E 2

loop_
_atom_site_aniso_label
_atom_site_aniso_U_11
_atom_site_aniso_U_22
_atom_site_aniso_U_33
_atom_site_aniso_U_23
_atom_site_aniso_U_13
_atom_site_aniso_U_12
Sm1A 0.01676(9) 0.01487(10) 0.02347(9) -0.00180(8) 0.00453(7) -0.00007(8)
O1A 0.0164(13) 0.0193(13) 0.0282(12) -0.0020(11) 0.0044(10) -0.0042(10)
O2A 0.0204(14) 0.0246(14) 0.0272(13) -0.0002(11) 0.0027(11) -0.0016(11)
O3A 0.0215(13) 0.0168(13) 0.0277(12) -0.0008(10) 0.0050(11) 0.0045(10)
O4A 0.0211(13) 0.0224(14) 0.0267(13) -0.0035(11) 0.0030(10) 0.0027(11)
N1A 0.0199(16) 0.0186(16) 0.0270(15) -0.0019(13) 0.0052(13) -0.0046(13)
N2A 0.0173(17) 0.051(2) 0.0256(16) -0.0029(15) 0.0032(14) -0.0069(15)
N3A 0.0223(17) 0.0164(16) 0.0299(16) -0.0016(13) 0.0089(14) -0.0003(13)
N4A 0.0180(17) 0.0330(19) 0.0300(16) 0.0044(15) 0.0061(14) 0.0035(14)
C1A 0.0243(19) 0.0181(18) 0.042(2) -0.0008(19) 0.0115(16) -0.0002(19)
C2A 0.0253(19) 0.0174(19) 0.039(2) -0.0051(18) 0.0106(16) -0.0037(17)
C3A 0.024(2) 0.018(2) 0.0322(19) 0.0011(15) 0.0111(16) 0.0003(14)
C11A 0.027(2) 0.032(2) 0.0219(18) -0.0003(16) 0.0072(16) -0.0036(17)
C12A 0.036(2) 0.041(3) 0.0275(19) -0.0059(18) 0.0116(18) 0.001(2)
C13A 0.027(2) 0.029(2) 0.033(2) -0.0010(17) 0.0113(17) 0.0044(17)
C14A 0.0160(19) 0.027(2) 0.0281(19) -0.0038(16) 0.0055(15) -0.0006(15)
C15A 0.0199(19) 0.0207(19) 0.0282(18) -0.0005(15) 0.0080(15) 0.0036(16)
C21A 0.021(2) 0.049(3) 0.0235(18) -0.0002(18) 0.0004(16) -0.0049(19)
C22A 0.050(3) 0.060(4) 0.036(2) -0.009(2) -0.006(2) 0.023(3)
C23A 0.059(3) 0.062(3) 0.041(3) 0.010(3) -0.005(2) 0.022(3)
C24A 0.048(3) 0.062(3) 0.033(2) 0.008(2) 0.005(2) -0.003(3)
C25A 0.046(3) 0.050(3) 0.025(2) -0.0060(19) 0.0106(19) -0.010(2)
C26A 0.026(2) 0.044(3) 0.032(2) -0.0018(19) 0.0065(17) -0.0080(19)
C27X 0.038(6) 0.018(7) 0.025(5) -0.003(5) -0.002(4) 0.009(5)
C28X 0.039(9) 0.062(10) 0.088(10) -0.016(7) 0.024(8) 0.008(6)
C29X 0.082(10) 0.031(7) 0.043(7) -0.005(5) 0.003(6) -0.004(6)
C27Y 0.107(16) 0.082(15) 0.064(9) 0.020(9) 0.013(10) 0.035(14)
C28Y 0.119(18) 0.15(2) 0.17(2) -0.020(19) 0.100(18) 0.035(16)
C29Y 0.20(2) 0.102(19) 0.12(2) -0.063(18) 0.048(17) -0.014(17)
C30A 0.047(3) 0.044(3) 0.029(2) -0.0058(19) 0.0068(18) -0.001(2)
C31A 0.054(3) 0.060(3) 0.060(3) -0.006(3) 0.014(2) 0.006(3)
C32A 0.076(4) 0.044(3) 0.081(4) 0.001(3) 0.010(3) -0.011(3)
C41A 0.031(2) 0.021(2) 0.033(2) -0.0089(16) 0.0120(17) 0.0008(16)
C42A 0.035(2) 0.037(3) 0.035(2) -0.0024(19) 0.0150(19) 0.001(2)
C43A 0.026(2) 0.027(2) 0.038(2) -0.0004(17) 0.0158(18) -0.0003(17)
C44A 0.0168(18) 0.0197(19) 0.0322(19) 0.0024(16) 0.0065(15) 0.0017(15)
C45A 0.0161(18) 0.0204(19) 0.0291(18) 0.0049(15) 0.0072(15) -0.0038(15)
C51A 0.0129(19) 0.059(3) 0.0249(19) 0.0009(19) 0.0004(15) 0.0076(19)
C52A 0.021(2) 0.047(3) 0.035(2) -0.0103(19) -0.0006(17) 0.0141(19)
C53A 0.038(3) 0.077(4) 0.049(3) -0.025(3) -0.012(2) 0.027(3)
C54A 0.042(3) 0.142(7) 0.031(3) -0.027(3) -0.005(2) 0.049(4)
C55A 0.031(3) 0.169(8) 0.027(3) -0.002(3) 0.007(2) 0.016(4)
C56A 0.019(2) 0.113(5) 0.033(2) 0.011(3) 0.0054(18) 0.003(3)
C57A 0.040(3) 0.026(2) 0.039(2) -0.0041(18) -0.006(2) -0.0002(19)
C58A 0.044(3) 0.041(3) 0.047(3) 0.004(2) 0.014(2) -0.004(2)
C59A 0.066(4) 0.030(3) 0.105(5) -0.005(3) -0.014(3) 0.000(3)
C60X 0.042(3) 0.125(6) 0.063(3) 0.031(3) 0.005(2) -0.031(4)
C61X 0.042(3) 0.125(6) 0.063(3) 0.031(3) 0.005(2) -0.031(4)
C62X 0.042(3) 0.125(6) 0.063(3) 0.031(3) 0.005(2) -0.031(4)
C60Y 0.042(3) 0.125(6) 0.063(3) 0.031(3) 0.005(2) -0.031(4)
C61Y 0.042(3) 0.125(6) 0.063(3) 0.031(3) 0.005(2) -0.031(4)
C62Y 0.042(3) 0.125(6) 0.063(3) 0.031(3) 0.005(2) -0.031(4)
Sm1B 0.01569(9) 0.01381(10) 0.02895(10) -0.00023(8) 0.00597(7) -0.00006(8)
O1B 0.0244(14) 0.0169(13) 0.0282(13) 0.0022(10) 0.0067(11) 0.0042(10)
O2B 0.0184(14) 0.0253(14) 0.0305(13) -0.0015(11) 0.0055(11) 0.0047(11)
O3B 0.0157(13) 0.0195(13) 0.0259(12) 0.0019(10) 0.0032(10) -0.0032(10)
O4B 0.0175(13) 0.0229(15) 0.0354(14) 0.0104(11) 0.0009(11) -0.0026(11)
N1B 0.0248(17) 0.0174(16) 0.0276(15) 0.0013(13) 0.0093(13) 0.0048(13)
N2B 0.0217(17) 0.0300(18) 0.0311(16) 0.0053(14) 0.0109(14) 0.0066(14)
N3B 0.0172(16) 0.0213(16) 0.0236(15) 0.0054(13) 0.0022(12) -0.0012(13)
N4B 0.0180(17) 0.0212(17) 0.0279(16) 0.0048(14) 0.0020(13) -0.0023(13)
C1B 0.030(2) 0.017(2) 0.0305(19) -0.0002(15) 0.0098(17) 0.0008(16)
C2B 0.029(2) 0.0183(19) 0.0303(19) -0.0056(15) 0.0058(16) -0.0045(16)
C3B 0.028(2) 0.0148(19) 0.035(2) 0.0017(17) 0.0049(17) -0.0036(17)
C11B 0.038(2) 0.031(2) 0.0260(18) -0.0011(16) 0.0103(17) 0.0047(18)
C12B 0.045(3) 0.058(3) 0.034(2) 0.003(2) 0.018(2) -0.001(2)
C13B 0.032(2) 0.034(2) 0.041(2) 0.005(2) 0.017(2) 0.0021(19)
C14B 0.0211(19) 0.025(2) 0.0279(18) 0.0005(16) 0.0085(15) 0.0047(16)
C15B 0.020(2) 0.0201(19) 0.0314(19) 0.0046(15) 0.0114(16) -0.0002(15)
C21B 0.0156(19) 0.037(2) 0.0315(19) 0.0036(17) 0.0071(16) 0.0058(17)
C22B 0.027(2) 0.035(2) 0.036(2) 0.0065(18) 0.0096(17) 0.0083(18)
C23B 0.045(3) 0.044(3) 0.033(2) 0.007(2) 0.014(2) 0.004(2)
C24B 0.042(3) 0.060(3) 0.028(2) 0.001(2) 0.005(2) 0.000(2)
C25B 0.028(2) 0.048(3) 0.043(3) -0.004(2) 0.003(2) -0.004(2)
C26B 0.017(2) 0.038(3) 0.041(2) 0.007(2) 0.0064(18) 0.0030(18)
C27B 0.044(3) 0.031(2) 0.038(2) 0.0050(18) 0.013(2) -0.0016(19)
C28B 0.043(3) 0.039(3) 0.060(3) 0.008(2) 0.007(2) -0.003(2)
C29B 0.057(3) 0.038(3) 0.056(3) 0.007(2) 0.017(2) 0.010(2)
C30B 0.028(2) 0.046(3) 0.045(2) 0.012(2) 0.0040(18) -0.007(2)
C31B 0.079(4) 0.046(3) 0.085(4) 0.016(3) 0.021(4) -0.006(3)
C32B 0.054(3) 0.079(4) 0.073(4) 0.018(3) 0.040(3) 0.000(3)
C41B 0.023(2) 0.038(2) 0.0264(19) 0.0130(17) 0.0029(16) -0.0053(18)
C42B 0.044(3) 0.049(3) 0.027(2) -0.001(2) 0.0126(19) 0.003(2)
C43B 0.028(2) 0.031(2) 0.039(2) -0.0002(18) 0.0141(18) 0.0030(18)
C44B 0.0160(19) 0.0225(19) 0.0284(18) 0.0052(16) 0.0040(15) -0.0006(15)
C45B 0.0208(19) 0.0153(18) 0.0283(18) 0.0011(15) 0.0048(15) 0.0007(15)
C51B 0.0168(18) 0.027(2) 0.0251(18) 0.0046(16) 0.0015(14) -0.0024(15)
C52B 0.034(2) 0.031(2) 0.033(2) 0.0006(18) 0.0037(18) 0.0006(19)
C53B 0.042(3) 0.049(3) 0.026(2) 0.000(2) 0.0069(18) -0.003(2)
C54B 0.034(2) 0.050(3) 0.028(2) 0.013(2) 0.0038(18) 0.002(2)
C55B 0.025(2) 0.033(2) 0.035(2) 0.0085(18) 0.0034(17) 0.0002(18)
C56B 0.0122(18) 0.030(2) 0.0303(19) 0.0056(17) 0.0019(15) 0.0002(16)
C57B 0.068(4) 0.043(3) 0.035(2) -0.006(2) 0.007(2) 0.004(3)
C58B 0.106(6) 0.075(4) 0.100(5) -0.002(4) 0.050(5) 0.033(4)
C59B 0.113(6) 0.044(3) 0.094(5) -0.014(3) -0.028(4) -0.018(4)
C60B 0.026(2) 0.030(2) 0.030(2) 0.0042(17) 0.0036(17) 0.0080(17)
C61B 0.040(3) 0.029(2) 0.044(2) 0.0009(19) 0.002(2) 0.0047(19)
C62B 0.044(3) 0.042(3) 0.041(2) 0.002(2) 0.018(2) 0.006(2)
S1S 0.0262(5) 0.0197(5) 0.0411(6) 0.0021(4) 0.0078(4) -0.0032(4)
S2S 0.0315(6) 0.0187(5) 0.0404(5) 0.0003(4) 0.0170(5) 0.0023(4)
S3S 0.0188(4) 0.0289(6) 0.0329(5) -0.0041(4) 0.0097(4) -0.0001(4)
S4S 0.0222(5) 0.0216(5) 0.0478(6) -0.0020(4) 0.0137(4) -0.0032(4)
S5S 0.0255(5) 0.0193(5) 0.0548(6) -0.0007(5) 0.0175(5) -0.0043(4)
S6S 0.0213(5) 0.0218(5) 0.0423(5) -0.0017(4) 0.0089(4) 0.0014(4)
C1S 0.045(3) 0.041(3) 0.052(3) 0.001(2) 0.020(2) -0.008(2)
C2S 0.043(3) 0.027(2) 0.053(3) 0.006(2) 0.026(2) 0.008(2)
C3S 0.064(4) 0.042(3) 0.078(4) -0.017(3) 0.015(3) -0.005(3)
C4S 0.045(3) 0.040(3) 0.069(3) -0.016(2) 0.031(3) -0.006(2)
C5S 0.043(3) 0.036(3) 0.065(3) 0.002(2) 0.031(2) -0.004(2)
C6S 0.042(3) 0.035(3) 0.052(3) -0.010(2) 0.021(2) -0.001(2)
F1S 0.0363(17) 0.071(2) 0.084(2) -0.0036(17) 0.0262(16) 0.0066(15)
F2S 0.081(2) 0.077(2) 0.073(2) 0.0174(18) 0.0427(19) -0.0242(19)
F3S 0.068(2) 0.079(2) 0.067(2) -0.0315(18) 0.0328(17) -0.0171(19)
F4S 0.074(2) 0.0372(16) 0.0475(15) 0.0121(13) 0.0342(15) 0.0138(14)
F5S 0.0696(19) 0.0302(14) 0.0675(17) 0.0006(13) 0.0449(15) 0.0131(13)
F6S 0.0380(16) 0.0471(17) 0.089(2) 0.0035(15) 0.0302(15) -0.0027(13)
F7S 0.140(4) 0.084(3) 0.116(3) -0.045(2) 0.077(3) 0.007(3)
F8S 0.098(3) 0.094(3) 0.113(3) -0.041(3) -0.032(3) -0.030(3)
F9S 0.096(3) 0.030(2) 0.169(4) -0.001(2) 0.041(3) -0.0083(17)
F10S 0.0545(19) 0.066(2) 0.089(2) -0.0145(17) 0.0486(17) -0.0022(16)
F11S 0.059(2) 0.097(3) 0.070(2) -0.0373(19) 0.0094(17) -0.0195(19)
F12S 0.096(3) 0.0254(18) 0.127(3) -0.0179(17) 0.065(2) -0.0078(15)
F13S 0.081(2) 0.0470(18) 0.098(2) 0.0057(17) 0.0600(19) -0.0172(17)
F14S 0.0428(18) 0.082(2) 0.095(2) 0.0140(19) 0.0389(17) 0.0218(17)
F15S 0.069(2) 0.058(2) 0.070(2) -0.0162(17) 0.0352(18) -0.0072(17)
F16S 0.0332(15) 0.0549(18) 0.0715(18) -0.0053(15) 0.0238(13) -0.0081(13)
F17S 0.069(2) 0.096(3) 0.0481(17) 0.0119(17) 0.0238(16) -0.0047(19)
F18S 0.085(2) 0.060(2) 0.119(3) -0.044(2) 0.065(2) -0.0043(17)
O1S 0.0261(15) 0.0241(15) 0.0444(16) 0.0064(12) 0.0054(12) -0.0044(12)
O2S 0.0349(18) 0.0265(16) 0.0551(18) 0.0047(14) 0.0002(15) -0.0024(13)
O3S 0.0354(18) 0.0241(15) 0.0524(17) -0.0032(14) 0.0039(14) -0.0028(13)
O4S 0.0290(15) 0.0194(14) 0.0401(15) -0.0036(12) 0.0103(12) 0.0042(11)
O5S 0.0374(18) 0.0277(17) 0.0549(18) -0.0108(14) 0.0118(15) -0.0053(13)
O6S 0.0479(19) 0.0262(16) 0.0484(17) 0.0094(14) 0.0174(15) 0.0079(14)
O7S 0.0255(14) 0.064(2) 0.0403(15) 0.0137(16) 0.0049(12) -0.0057(16)
O8S 0.0340(17) 0.054(2) 0.0595(19) 0.0008(16) 0.0286(15) 0.0065(14)
O9S 0.0274(16) 0.0426(18) 0.0469(17) 0.0087(14) 0.0107(14) -0.0004(14)
O10S 0.0294(17) 0.0459(19) 0.0528(18) 0.0055(16) 0.0041(14) -0.0033(14)
O11S 0.0298(16) 0.0302(16) 0.0609(18) 0.0044(15) 0.0145(14) -0.0051(13)
O12S 0.0288(16) 0.0272(15) 0.0661(19) -0.0066(14) 0.0246(14) -0.0040(13)
O13S 0.0231(15) 0.0217(15) 0.0554(17) 0.0025(13) 0.0135(13) -0.0035(11)
O14S 0.0328(17) 0.0229(17) 0.0645(19) 0.0043(14) 0.0104(14) -0.0030(13)
O15S 0.0341(16) 0.0286(16) 0.0635(18) -0.0091(15) 0.0136(14) -0.0109(14)
O16S 0.0439(19) 0.0208(15) 0.067(2) 0.0009(14) 0.0310(17) 0.0048(13)
O17S 0.0349(17) 0.0499(19) 0.0628(19) -0.0038(19) 0.0019(14) -0.0111(17)
O18S 0.0314(16) 0.0351(19) 0.0630(19) 0.0161(16) 0.0061(14) 0.0009(14)
O21S 0.0265(16) 0.0377(17) 0.0345(15) -0.0127(14) 0.0020(12) 0.0051(13)
O22S 0.0384(17) 0.0299(16) 0.0287(14) 0.0016(12) 0.0053(12) -0.0056(13)
O23S 0.0404(17) 0.0396(19) 0.0354(15) -0.0121(14) 0.0005(13) 0.0117(14)
O24S 0.0346(17) 0.0232(15) 0.0438(16) 0.0072(13) 0.0057(13) -0.0028(13)
C11X 0.050(11) 0.081(15) 0.033(7) -0.030(8) -0.007(6) 0.022(10)
C12X 0.105(17) 0.13(2) 0.043(8) -0.007(11) 0.021(9) 0.057(17)
C11Y 0.030(6) 0.074(10) 0.048(7) -0.030(7) -0.009(4) 0.016(6)
C12Y 0.070(9) 0.091(12) 0.045(7) -0.039(7) -0.011(6) 0.032(8)
C13S 0.127(5) 0.087(4) 0.035(2) 0.001(2) -0.001(3) -0.039(4)
C14X 0.127(5) 0.087(4) 0.035(2) 0.001(2) -0.001(3) -0.039(4)
C14Y 0.127(5) 0.087(4) 0.035(2) 0.001(2) -0.001(3) -0.039(4)
C15S 0.037(3) 0.060(3) 0.036(2) -0.006(2) 0.003(2) 0.009(2)
C16S 0.063(4) 0.134(6) 0.040(3) -0.017(3) 0.009(3) 0.025(4)
C17S 0.056(3) 0.117(5) 0.041(2) 0.026(3) 0.003(2) -0.013(3)
C18X 0.056(3) 0.117(5) 0.041(2) 0.026(3) 0.003(2) -0.013(3)
C18Y 0.056(3) 0.117(5) 0.041(2) 0.026(3) 0.003(2) -0.013(3)

loop_
_atom_type_symbol
_atom_type_description
_atom_type_scat_dispersion_real
_atom_type_scat_dispersion_imag
_atom_type_scat_source
C C 0.0033 0.0016 'International Tables Vol C Tables 4.2.6.8 and 6.1.1.4'
H H 0.0000 0.0000 'International Tables Vol C Tables 4.2.6.8 and 6.1.1.4'
N N 0.0061 0.0033 'International Tables Vol C Tables 4.2.6.8 and 6.1.1.4'
O O 0.0106 0.0060 'International Tables Vol C Tables 4.2.6.8 and 6.1.1.4'
F F 0.0171 0.0103 'International Tables Vol C Tables 4.2.6.8 and 6.1.1.4'
S S 0.1246 0.1234 'International Tables Vol C Tables 4.2.6.8 and 6.1.1.4'
Sm Sm -0.1638 3.4418 'International Tables Vol C Tables 4.2.6.8 and 6.1.1.4'

loop_
_geom_angle_atom_site_label_1
_geom_angle_atom_site_label_2
_geom_angle_atom_site_label_3
_geom_angle
_geom_angle_site_symmetry_1
_geom_angle_site_symmetry_3
_geom_angle_publ_flag
O3A Sm1A O1A 90.11(9) . . ?
O3A Sm1A O4A 71.26(8) . . ?
O1A Sm1A O4A 78.25(8) . . ?
O3A Sm1A O2A 80.90(9) . . ?
O1A Sm1A O2A 72.32(8) . . ?
O4A Sm1A O2A 139.10(9) . . ?
O3A Sm1A O1S 96.34(9) . . ?
O1A Sm1A O1S 145.88(9) . . ?
O4A Sm1A O1S 72.32(9) . . ?
O2A Sm1A O1S 141.78(9) . . ?
O3A Sm1A O22S 77.65(9) . . ?
O1A Sm1A O22S 142.41(9) . . ?
O4A Sm1A O22S 128.45(9) . . ?
O2A Sm1A O22S 70.71(9) . . ?
O1S Sm1A O22S 71.47(9) . . ?
O3A Sm1A O21S 143.73(9) . . ?
O1A Sm1A O21S 81.10(9) . . ?
O4A Sm1A O21S 72.50(9) . . ?
O2A Sm1A O21S 128.15(9) . . ?
O1S Sm1A O21S 73.97(10) . . ?
O22S Sm1A O21S 128.36(10) . . ?
O3A Sm1A O4S 147.21(9) . . ?
O1A Sm1A O4S 101.58(9) . . ?
O4A Sm1A O4S 140.88(8) . . ?
O2A Sm1A O4S 73.89(9) . . ?
O1S Sm1A O4S 90.90(9) . . ?
O22S Sm1A O4S 74.48(9) . . ?
O21S Sm1A O4S 68.92(9) . . ?
N1A O1A Sm1A 139.6(2) . . ?
C15A O2A Sm1A 134.3(2) . . ?
N3A O3A Sm1A 131.31(19) . . ?
C45A O4A Sm1A 137.0(2) . . ?
O1A N1A C11A 108.0(3) . . ?
O1A N1A C14A 111.9(3) . . ?
C11A N1A C14A 100.3(3) . . ?
O1A N1A C1A 111.9(3) . . ?
C11A N1A C1A 110.2(3) . . ?
C14A N1A C1A 113.7(3) . . ?
C15A N2A C21A 122.1(3) . . ?
O3A N3A C41A 106.9(3) . . ?
O3A N3A C3A 112.2(3) . . ?
C41A N3A C3A 114.8(3) . . ?
O3A N3A C44A 110.8(3) . . ?
C41A N3A C44A 101.1(3) . . ?
C3A N3A C44A 110.4(3) . . ?
C45A N4A C51A 122.7(3) . . ?
C2A C1A N1A 114.3(3) . . ?
C1A C2A C3A 111.0(3) . . ?
N3A C3A C2A 112.8(3) . . ?
N1A C11A C12A 104.3(3) . . ?
C11A C12A C13A 105.3(3) . . ?
C14A C13A C12A 104.6(3) . . ?
C15A C14A C13A 114.3(3) . . ?
C15A C14A N1A 114.5(3) . . ?
C13A C14A N1A 102.7(3) . . ?
O2A C15A N2A 123.4(3) . . ?
O2A C15A C14A 123.6(3) . . ?
N2A C15A C14A 113.0(3) . . ?
C22A C21A C26A 123.6(4) . . ?
C22A C21A N2A 118.6(4) . . ?
C26A C21A N2A 117.9(4) . . ?
C21A C22A C23A 117.1(4) . . ?
C21A C22A C27X 125.8(6) . . ?
C23A C22A C27X 116.4(7) . . ?
C21A C22A C27Y 113.9(9) . . ?
C23A C22A C27Y 126.1(8) . . ?
C24A C23A C22A 121.4(5) . . ?
C23A C24A C25A 120.3(4) . . ?
C24A C25A C26A 120.3(4) . . ?
C21A C26A C25A 117.3(4) . . ?
C21A C26A C30A 123.3(4) . . ?
C25A C26A C30A 119.4(4) . . ?
C28X C27X C22A 108.3(11) . . ?
C28X C27X C29X 110.8(11) . . ?
C22A C27X C29X 118.1(10) . . ?
C28Y C27Y C29Y 110.1(19) . . ?
C28Y C27Y C22A 117.8(15) . . ?
C29Y C27Y C22A 99.5(16) . . ?
C31A C30A C32A 111.1(4) . . ?
C31A C30A C26A 111.4(4) . . ?
C32A C30A C26A 111.8(4) . . ?
N3A C41A C42A 103.7(3) . . ?
C41A C42A C43A 105.9(3) . . ?
C44A C43A C42A 103.5(3) . . ?
C45A C44A N3A 112.5(3) . . ?
C45A C44A C43A 116.8(3) . . ?
N3A C44A C43A 102.7(3) . . ?
O4A C45A N4A 121.7(3) . . ?
O4A C45A C44A 123.8(3) . . ?
N4A C45A C44A 114.5(3) . . ?
C56A C51A C52A 123.1(4) . . ?
C56A C51A N4A 118.8(4) . . ?
C52A C51A N4A 118.1(4) . . ?
C51A C52A C53A 116.7(5) . . ?
C51A C52A C57A 120.6(4) . . ?
C53A C52A C57A 122.7(5) . . ?
C54A C53A C52A 120.1(6) . . ?
C55A C54A C53A 121.1(5) . . ?
C54A C55A C56A 121.5(6) . . ?
C55A C56A C51A 117.6(6) . . ?
C55A C56A C60Y 118.9(14) . . ?
C51A C56A C60Y 123.3(14) . . ?
C55A C56A C60X 121.6(9) . . ?
C51A C56A C60X 120.7(9) . . ?
C52A C57A C58A 111.5(4) . . ?
C52A C57A C59A 115.2(4) . . ?
C58A C57A C59A 109.3(4) . . ?
C62X C60X C56A 116.4(12) . . ?
C62X C60X C61X 108.0(10) . . ?
C56A C60X C61X 115.3(12) . . ?
C56A C60Y C62Y 103.3(18) . . ?
C56A C60Y C61Y 102.3(18) . . ?
C62Y C60Y C61Y 103.7(19) . . ?
O1B Sm1B O3B 88.61(9) . . ?
O1B Sm1B O4B 81.74(9) . . ?
O3B Sm1B O4B 72.25(8) . . ?
O1B Sm1B O2B 70.46(9) . . ?
O3B Sm1B O2B 79.61(9) . . ?
O4B Sm1B O2B 140.65(8) . . ?
O1B Sm1B O24S 74.74(9) . . ?
O3B Sm1B O24S 140.14(9) . . ?
O4B Sm1B O24S 69.70(9) . . ?
O2B Sm1B O24S 125.36(9) . . ?
O1B Sm1B O16S 147.28(10) . . ?
O3B Sm1B O16S 106.88(8) . . ?
O4B Sm1B O16S 76.17(10) . . ?
O2B Sm1B O16S 139.61(10) . . ?
O24S Sm1B O16S 75.11(10) . . ?
O1B Sm1B O13S 100.90(9) . . ?
O3B Sm1B O13S 149.16(9) . . ?
O4B Sm1B O13S 137.83(9) . . ?
O2B Sm1B O13S 76.22(9) . . ?
O24S Sm1B O13S 70.56(10) . . ?
O16S Sm1B O13S 80.61(10) . . ?
O1B Sm1B O23S 142.04(9) . . ?
O3B Sm1B O23S 76.20(10) . . ?
O4B Sm1B O23S 124.20(9) . . ?
O2B Sm1B O23S 72.65(9) . . ?
O24S Sm1B O23S 136.77(10) . . ?
O16S Sm1B O23S 70.59(10) . . ?
O13S Sm1B O23S 78.50(10) . . ?
N1B O1B Sm1B 130.76(19) . . ?
C15B O2B Sm1B 138.8(2) . . ?
N3B O3B Sm1B 139.81(19) . . ?
C45B O4B Sm1B 135.3(2) . . ?
O1B N1B C1B 111.9(3) . . ?
O1B N1B C11B 106.7(3) . . ?
C1B N1B C11B 114.3(3) . . ?
O1B N1B C14B 111.0(3) . . ?
C1B N1B C14B 111.3(3) . . ?
C11B N1B C14B 101.1(3) . . ?
C15B N2B C21B 122.0(3) . . ?
O3B N3B C3B 112.4(3) . . ?
O3B N3B C41B 107.4(3) . . ?
C3B N3B C41B 109.8(3) . . ?
O3B N3B C44B 111.1(3) . . ?
C3B N3B C44B 114.8(3) . . ?
C41B N3B C44B 100.4(3) . . ?
C45B N4B C51B 124.1(3) . . ?
N1B C1B C2B 113.5(3) . . ?
C3B C2B C1B 111.6(3) . . ?
N3B C3B C2B 114.1(3) . . ?
N1B C11B C12B 104.3(3) . . ?
C11B C12B C13B 106.0(3) . . ?
C14B C13B C12B 103.1(3) . . ?
N1B C14B C13B 103.1(3) . . ?
N1B C14B C15B 111.7(3) . . ?
C13B C14B C15B 116.4(3) . . ?
O2B C15B N2B 122.4(3) . . ?
O2B C15B C14B 123.8(3) . . ?
N2B C15B C14B 113.8(3) . . ?
C26B C21B C22B 123.0(4) . . ?
C26B C21B N2B 119.5(3) . . ?
C22B C21B N2B 117.5(4) . . ?
C23B C22B C21B 117.2(4) . . ?
C23B C22B C27B 120.3(4) . . ?
C21B C22B C27B 122.5(4) . . ?
C24B C23B C22B 120.7(4) . . ?
C23B C24B C25B 120.9(4) . . ?
C24B C25B C26B 120.7(4) . . ?
C25B C26B C21B 117.5(4) . . ?
C25B C26B C30B 121.1(4) . . ?
C21B C26B C30B 121.4(4) . . ?
C22B C27B C28B 111.6(4) . . ?
C22B C27B C29B 111.6(4) . . ?
C28B C27B C29B 110.8(4) . . ?
C26B C30B C31B 113.6(4) . . ?
C26B C30B C32B 108.7(4) . . ?
C31B C30B C32B 109.8(4) . . ?
N3B C41B C42B 104.4(3) . . ?
C43B C42B C41B 105.5(3) . . ?
C44B C43B C42B 104.3(3) . . ?
C45B C44B C43B 115.0(3) . . ?
C45B C44B N3B 113.6(3) . . ?
C43B C44B N3B 102.6(3) . . ?
O4B C45B N4B 123.5(3) . . ?
O4B C45B C44B 122.2(3) . . ?
N4B C45B C44B 114.3(3) . . ?
C52B C51B C56B 123.2(4) . . ?
C52B C51B N4B 118.4(3) . . ?
C56B C51B N4B 118.3(3) . . ?
C51B C52B C53B 117.4(4) . . ?
C51B C52B C57B 123.2(4) . . ?
C53B C52B C57B 119.4(4) . . ?
C54B C53B C52B 120.7(4) . . ?
C55B C54B C53B 120.9(4) . . ?
C54B C55B C56B 121.1(4) . . ?
C55B C56B C51B 116.7(4) . . ?
C55B C56B C60B 122.1(4) . . ?
C51B C56B C60B 121.2(3) . . ?
C59B C57B C52B 110.0(5) . . ?
C59B C57B C58B 113.7(5) . . ?
C52B C57B C58B 110.5(5) . . ?
C56B C60B C62B 111.2(3) . . ?
C56B C60B C61B 113.1(3) . . ?
C62B C60B C61B 109.8(4) . . ?
O3S S1S O2S 116.20(18) . . ?
O3S S1S O1S 115.11(18) . . ?
O2S S1S O1S 113.09(17) . . ?
O3S S1S C1S 104.5(2) . . ?
O2S S1S C1S 103.4(2) . . ?
O1S S1S C1S 102.2(2) . . ?
O6S S2S O5S 116.28(19) . . ?
O6S S2S O4S 114.93(18) . . ?
O5S S2S O4S 113.43(18) . . ?
O6S S2S C2S 103.8(2) . . ?
O5S S2S C2S 103.1(2) . . ?
O4S S2S C2S 102.93(18) . . ?
O7S S3S O8S 115.35(18) . . ?
O7S S3S O9S 114.92(18) . . ?
O8S S3S O9S 114.30(18) . . ?
O7S S3S C3S 104.9(3) . . ?
O8S S3S C3S 103.8(3) . . ?
O9S S3S C3S 101.2(3) . . ?
O10S S4S O12S 115.96(19) . . ?
O10S S4S O11S 114.62(19) . . ?
O12S S4S O11S 114.26(18) . . ?
O10S S4S C4S 103.4(2) . . ?
O12S S4S C4S 103.5(2) . . ?
O11S S4S C4S 102.6(2) . . ?
O15S S5S O14S 116.20(18) . . ?
O15S S5S O13S 114.61(18) . . ?
O14S S5S O13S 113.40(17) . . ?
O15S S5S C5S 104.7(2) . . ?
O14S S5S C5S 103.1(2) . . ?
O13S S5S C5S 102.56(19) . . ?
O18S S6S O16S 115.8(2) . . ?
O18S S6S O17S 114.5(2) . . ?
O16S S6S O17S 114.5(2) . . ?
O18S S6S C6S 105.1(2) . . ?
O16S S6S C6S 101.24(19) . . ?
O17S S6S C6S 103.3(2) . . ?
F3S C1S F2S 107.7(4) . . ?
F3S C1S F1S 108.5(4) . . ?
F2S C1S F1S 108.4(4) . . ?
F3S C1S S1S 110.7(3) . . ?
F2S C1S S1S 110.1(4) . . ?
F1S C1S S1S 111.3(3) . . ?
F5S C2S F6S 108.7(4) . . ?
F5S C2S F4S 108.0(4) . . ?
F6S C2S F4S 107.3(4) . . ?
F5S C2S S2S 110.2(3) . . ?
F6S C2S S2S 111.6(3) . . ?
F4S C2S S2S 110.9(3) . . ?
F8S C3S F9S 108.5(5) . . ?
F8S C3S F7S 109.7(6) . . ?
F9S C3S F7S 106.9(5) . . ?
F8S C3S S3S 111.4(4) . . ?
F9S C3S S3S 111.0(5) . . ?
F7S C3S S3S 109.2(4) . . ?
F12S C4S F11S 108.1(4) . . ?
F12S C4S F10S 108.4(4) . . ?
F11S C4S F10S 107.6(4) . . ?
F12S C4S S4S 112.1(4) . . ?
F11S C4S S4S 110.9(4) . . ?
F10S C4S S4S 109.6(3) . . ?
F14S C5S F13S 108.5(4) . . ?
F14S C5S F15S 107.5(4) . . ?
F13S C5S F15S 108.5(4) . . ?
F14S C5S S5S 111.6(3) . . ?
F13S C5S S5S 110.2(3) . . ?
F15S C5S S5S 110.5(3) . . ?
F16S C6S F17S 108.2(4) . . ?
F16S C6S F18S 108.3(4) . . ?
F17S C6S F18S 107.9(4) . . ?
F16S C6S S6S 111.9(3) . . ?
F17S C6S S6S 110.6(3) . . ?
F18S C6S S6S 109.8(3) . . ?
S1S O1S Sm1A 142.38(17) . . ?
S2S O4S Sm1A 143.27(17) . . ?
S5S O13S Sm1B 143.58(17) . . ?
S6S O16S Sm1B 158.05(19) . . ?
C11Y O21S Sm1A 131.8(5) . . ?
C11X O21S Sm1A 129.4(8) . . ?
C13S O22S Sm1A 134.9(3) . . ?
C15S O23S Sm1B 127.6(2) . . ?
C17S O24S Sm1B 134.4(3) . . ?
O21S C11X C12X 114.8(14) . . ?
O21S C11Y C12Y 111.7(9) . . ?
C14Y C13S O22S 118.3(9) . . ?
O22S C13S C14X 113.4(6) . . ?
O23S C15S C16S 113.5(4) . . ?
C18X C17S O24S 123.6(8) . . ?
C18Y C17S O24S 109.0(5) . . ?

loop_
_geom_bond_atom_site_label_1
_geom_bond_atom_site_label_2
_geom_bond_distance
_geom_bond_site_symmetry_2
_geom_bond_publ_flag
Sm1A O3A 2.263(2) . ?
Sm1A O1A 2.289(2) . ?
Sm1A O4A 2.436(2) . ?
Sm1A O2A 2.443(2) . ?
Sm1A O1S 2.453(3) . ?
Sm1A O22S 2.460(3) . ?
Sm1A O21S 2.493(3) . ?
Sm1A O4S 2.496(3) . ?
O1A N1A 1.382(4) . ?
O2A C15A 1.232(4) . ?
O3A N3A 1.391(4) . ?
O4A C45A 1.240(4) . ?
N1A C11A 1.503(4) . ?
N1A C14A 1.523(5) . ?
N1A C1A 1.530(5) . ?
N2A C15A 1.333(5) . ?
N2A C21A 1.456(5) . ?
N3A C41A 1.504(4) . ?
N3A C3A 1.505(4) . ?
N3A C44A 1.511(5) . ?
N4A C45A 1.328(5) . ?
N4A C51A 1.429(5) . ?
C1A C2A 1.519(5) . ?
C2A C3A 1.526(5) . ?
C11A C12A 1.519(6) . ?
C12A C13A 1.535(5) . ?
C13A C14A 1.520(5) . ?
C14A C15A 1.511(5) . ?
C21A C22A 1.382(7) . ?
C21A C26A 1.386(6) . ?
C22A C23A 1.398(7) . ?
C22A C27X 1.532(11) . ?
C22A C27Y 1.552(17) . ?
C23A C24A 1.363(7) . ?
C24A C25A 1.391(7) . ?
C25A C26A 1.400(6) . ?
C26A C30A 1.527(6) . ?
C27X C28X 1.493(14) . ?
C27X C29X 1.533(13) . ?
C27Y C28Y 1.466(17) . ?
C27Y C29Y 1.483(17) . ?
C30A C31A 1.506(6) . ?
C30A C32A 1.519(7) . ?
C41A C42A 1.526(6) . ?
C42A C43A 1.547(6) . ?
C43A C44A 1.536(5) . ?
C44A C45A 1.510(5) . ?
C51A C56A 1.405(6) . ?
C51A C52A 1.405(7) . ?
C52A C53A 1.410(6) . ?
C52A C57A 1.513(6) . ?
C53A C54A 1.404(9) . ?
C54A C55A 1.359(10) . ?
C55A C56A 1.383(8) . ?
C56A C60Y 1.49(2) . ?
C56A C60X 1.532(14) . ?
C57A C58A 1.517(6) . ?
C57A C59A 1.525(7) . ?
C60X C62X 1.512(13) . ?
C60X C61X 1.571(12) . ?
C60Y C62Y 1.55(2) . ?
C60Y C61Y 1.60(2) . ?
Sm1B O1B 2.297(2) . ?
Sm1B O3B 2.299(2) . ?
Sm1B O4B 2.429(2) . ?
Sm1B O2B 2.433(2) . ?
Sm1B O24S 2.455(3) . ?
Sm1B O16S 2.466(3) . ?
Sm1B O13S 2.470(3) . ?
Sm1B O23S 2.476(3) . ?
O1B N1B 1.399(4) . ?
O2B C15B 1.226(4) . ?
O3B N3B 1.388(4) . ?
O4B C45B 1.234(4) . ?
N1B C1B 1.500(5) . ?
N1B C11B 1.510(4) . ?
N1B C14B 1.512(5) . ?
N2B C15B 1.329(5) . ?
N2B C21B 1.449(5) . ?
N3B C3B 1.512(5) . ?
N3B C41B 1.515(4) . ?
N3B C44B 1.519(5) . ?
N4B C45B 1.332(5) . ?
N4B C51B 1.448(5) . ?
C1B C2B 1.530(5) . ?
C2B C3B 1.517(5) . ?
C11B C12B 1.525(6) . ?
C12B C13B 1.554(6) . ?
C13B C14B 1.527(5) . ?
C14B C15B 1.532(5) . ?
C21B C26B 1.394(6) . ?
C21B C22B 1.405(5) . ?
C22B C23B 1.393(6) . ?
C22B C27B 1.515(6) . ?
C23B C24B 1.379(7) . ?
C24B C25B 1.381(7) . ?
C25B C26B 1.392(6) . ?
C26B C30B 1.516(6) . ?
C27B C28B 1.519(6) . ?
C27B C29B 1.533(6) . ?
C30B C31B 1.519(8) . ?
C30B C32B 1.536(7) . ?
C41B C42B 1.538(6) . ?
C42B C43B 1.530(6) . ?
C43B C44B 1.519(5) . ?
C44B C45B 1.509(5) . ?
C51B C52B 1.389(6) . ?
C51B C56B 1.410(6) . ?
C52B C53B 1.394(6) . ?
C52B C57B 1.519(7) . ?
C53B C54B 1.381(7) . ?
C54B C55B 1.374(6) . ?
C55B C56B 1.395(5) . ?
C56B C60B 1.519(5) . ?
C57B C59B 1.512(8) . ?
C57B C58B 1.532(8) . ?
C60B C62B 1.528(6) . ?
C60B C61B 1.537(6) . ?
S1S O3S 1.425(3) . ?
S1S O2S 1.446(3) . ?
S1S O1S 1.459(3) . ?
S1S C1S 1.827(5) . ?
S2S O6S 1.428(3) . ?
S2S O5S 1.439(3) . ?
S2S O4S 1.456(3) . ?
S2S C2S 1.827(4) . ?
S3S O7S 1.430(3) . ?
S3S O8S 1.437(3) . ?
S3S O9S 1.439(3) . ?
S3S C3S 1.807(6) . ?
S4S O10S 1.431(3) . ?
S4S O12S 1.439(3) . ?
S4S O11S 1.448(3) . ?
S4S C4S 1.824(5) . ?
S5S O15S 1.428(3) . ?
S5S O14S 1.440(3) . ?
S5S O13S 1.459(3) . ?
S5S C5S 1.827(4) . ?
S6S O18S 1.420(3) . ?
S6S O16S 1.436(3) . ?
S6S O17S 1.440(3) . ?
S6S C6S 1.830(5) . ?
C1S F3S 1.325(6) . ?
C1S F2S 1.328(6) . ?
C1S F1S 1.328(6) . ?
C2S F5S 1.324(5) . ?
C2S F6S 1.328(5) . ?
C2S F4S 1.334(5) . ?
C3S F8S 1.305(7) . ?
C3S F9S 1.320(8) . ?
C3S F7S 1.333(7) . ?
C4S F12S 1.315(6) . ?
C4S F11S 1.322(6) . ?
C4S F10S 1.336(5) . ?
C5S F14S 1.321(6) . ?
C5S F13S 1.325(5) . ?
C5S F15S 1.327(6) . ?
C6S F16S 1.319(5) . ?
C6S F17S 1.325(6) . ?
C6S F18S 1.333(5) . ?
O21S C11Y 1.438(11) . ?
O21S C11X 1.452(14) . ?
O22S C13S 1.417(6) . ?
O23S C15S 1.439(6) . ?
O24S C17S 1.424(6) . ?
C11X C12X 1.473(16) . ?
C11Y C12Y 1.467(13) . ?
C13S C14Y 1.411(18) . ?
C13S C14X 1.488(10) . ?
C15S C16S 1.476(7) . ?
C17S C18X 1.361(16) . ?
C17S C18Y 1.423(9) . ?

loop_
_geom_torsion_atom_site_label_1
_geom_torsion_atom_site_label_2
_geom_torsion_atom_site_label_3
_geom_torsion_atom_site_label_4
_geom_torsion
_geom_torsion_site_symmetry_1
_geom_torsion_site_symmetry_2
_geom_torsion_site_symmetry_3
_geom_torsion_site_symmetry_4
_geom_torsion_publ_flag
Sm1A O1A N1A C11A -146.7(3) . . . . ?
Sm1A O1A N1A C14A -37.2(4) . . . . ?
Sm1A O1A N1A C1A 91.8(4) . . . . ?
Sm1A O3A N3A C41A 178.9(2) . . . . ?
Sm1A O3A N3A C3A 52.2(4) . . . . ?
Sm1A O3A N3A C44A -71.8(3) . . . . ?
O1A N1A C1A C2A -40.3(4) . . . . ?
C11A N1A C1A C2A -160.6(3) . . . . ?
C14A N1A C1A C2A 87.8(4) . . . . ?
N1A C1A C2A C3A 84.0(4) . . . . ?
O3A N3A C3A C2A 47.0(4) . . . . ?
C41A N3A C3A C2A -75.4(4) . . . . ?
C44A N3A C3A C2A 171.1(3) . . . . ?
C1A C2A C3A N3A -145.7(3) . . . . ?
O1A N1A C11A C12A 73.4(3) . . . . ?
C14A N1A C11A C12A -43.8(4) . . . . ?
C1A N1A C11A C12A -164.0(3) . . . . ?
N1A C11A C12A C13A 24.3(4) . . . . ?
C11A C12A C13A C14A 4.9(4) . . . . ?
C12A C13A C14A C15A -156.5(3) . . . . ?
C12A C13A C14A N1A -31.9(4) . . . . ?
O1A N1A C14A C15A 56.9(4) . . . . ?
C11A N1A C14A C15A 171.2(3) . . . . ?
C1A N1A C14A C15A -71.1(4) . . . . ?
O1A N1A C14A C13A -67.6(3) . . . . ?
C11A N1A C14A C13A 46.7(3) . . . . ?
C1A N1A C14A C13A 164.4(3) . . . . ?
Sm1A O2A C15A N2A 174.7(3) . . . . ?
Sm1A O2A C15A C14A -2.9(5) . . . . ?
C21A N2A C15A O2A -1.4(6) . . . . ?
C21A N2A C15A C14A 176.3(4) . . . . ?
C13A C14A C15A O2A 77.1(5) . . . . ?
N1A C14A C15A O2A -41.0(5) . . . . ?
C13A C14A C15A N2A -100.7(4) . . . . ?
N1A C14A C15A N2A 141.2(3) . . . . ?
C15A N2A C21A C22A -87.2(5) . . . . ?
C15A N2A C21A C26A 92.9(5) . . . . ?
C26A C21A C22A C23A 0.7(8) . . . . ?
N2A C21A C22A C23A -179.2(4) . . . . ?
C26A C21A C22A C27X -169.0(9) . . . . ?
N2A C21A C22A C27X 11.1(10) . . . . ?
C26A C21A C22A C27Y 162.7(16) . . . . ?
N2A C21A C22A C27Y -17.1(17) . . . . ?
C21A C22A C23A C24A 0.2(8) . . . . ?
C27X C22A C23A C24A 170.9(8) . . . . ?
C27Y C22A C23A C24A -159.3(19) . . . . ?
C22A C23A C24A C25A -1.5(8) . . . . ?
C23A C24A C25A C26A 1.9(7) . . . . ?
C22A C21A C26A C25A -0.3(6) . . . . ?
N2A C21A C26A C25A 179.6(4) . . . . ?
C22A C21A C26A C30A 178.4(4) . . . . ?
N2A C21A C26A C30A -1.7(6) . . . . ?
C24A C25A C26A C21A -1.0(6) . . . . ?
C24A C25A C26A C30A -179.7(4) . . . . ?
C21A C22A C27X C28X -95.3(11) . . . . ?
C23A C22A C27X C28X 94.9(13) . . . . ?
C21A C22A C27X C29X 137.7(10) . . . . ?
C23A C22A C27X C29X -32.1(13) . . . . ?
C21A C22A C27Y C28Y -104.3(18) . . . . ?
C23A C22A C27Y C28Y 56(3) . . . . ?
C21A C22A C27Y C29Y 136.9(14) . . . . ?
C23A C22A C27Y C29Y -63(3) . . . . ?
C21A C26A C30A C31A -119.3(4) . . . . ?
C25A C26A C30A C31A 59.4(5) . . . . ?
C21A C26A C30A C32A 115.8(5) . . . . ?
C25A C26A C30A C32A -65.6(5) . . . . ?
O3A N3A C41A C42A 72.6(4) . . . . ?
C3A N3A C41A C42A -162.3(3) . . . . ?
C44A N3A C41A C42A -43.5(4) . . . . ?
N3A C41A C42A C43A 22.8(4) . . . . ?
C41A C42A C43A C44A 6.3(4) . . . . ?
O3A N3A C44A C45A 61.0(4) . . . . ?
C41A N3A C44A C45A 174.1(3) . . . . ?
C3A N3A C44A C45A -63.9(4) . . . . ?
O3A N3A C44A C43A -65.4(3) . . . . ?
C41A N3A C44A C43A 47.6(3) . . . . ?
C3A N3A C44A C43A 169.6(3) . . . . ?
C42A C43A C44A C45A -156.6(3) . . . . ?
C42A C43A C44A N3A -33.0(4) . . . . ?
Sm1A O4A C45A N4A 174.2(2) . . . . ?
Sm1A O4A C45A C44A -5.8(5) . . . . ?
C51A N4A C45A O4A 0.6(6) . . . . ?
C51A N4A C45A C44A -179.3(3) . . . . ?
N3A C44A C45A O4A -27.6(5) . . . . ?
C43A C44A C45A O4A 90.7(4) . . . . ?
N3A C44A C45A N4A 152.3(3) . . . . ?
C43A C44A C45A N4A -89.3(4) . . . . ?
C45A N4A C51A C56A 90.0(5) . . . . ?
C45A N4A C51A C52A -88.7(4) . . . . ?
C56A C51A C52A C53A 0.0(6) . . . . ?
N4A C51A C52A C53A 178.6(4) . . . . ?
C56A C51A C52A C57A 178.6(4) . . . . ?
N4A C51A C52A C57A -2.8(6) . . . . ?
C51A C52A C53A C54A -0.9(6) . . . . ?
C57A C52A C53A C54A -179.5(4) . . . . ?
C52A C53A C54A C55A 1.0(8) . . . . ?
C53A C54A C55A C56A -0.3(8) . . . . ?
C54A C55A C56A C51A -0.6(8) . . . . ?
C54A C55A C56A C60Y -175.2(12) . . . . ?
C54A C55A C56A C60X 176.4(8) . . . . ?
C52A C51A C56A C55A 0.8(7) . . . . ?
N4A C51A C56A C55A -177.9(4) . . . . ?
C52A C51A C56A C60Y 175.1(13) . . . . ?
N4A C51A C56A C60Y -3.5(14) . . . . ?
C52A C51A C56A C60X -176.3(8) . . . . ?
N4A C51A C56A C60X 5.0(9) . . . . ?
C51A C52A C57A C58A -76.9(5) . . . . ?
C53A C52A C57A C58A 101.7(5) . . . . ?
C51A C52A C57A C59A 157.8(4) . . . . ?
C53A C52A C57A C59A -23.6(6) . . . . ?
C55A C56A C60X C62X -51.5(16) . . . . ?
C51A C56A C60X C62X 125.4(13) . . . . ?
C55A C56A C60X C61X 76.5(14) . . . . ?
C51A C56A C60X C61X -106.6(13) . . . . ?
C55A C56A C60Y C62Y -42(2) . . . . ?
C51A C56A C60Y C62Y 143.4(15) . . . . ?
C55A C56A C60Y C61Y 65.2(17) . . . . ?
C51A C56A C60Y C61Y -109.1(17) . . . . ?
Sm1B O1B N1B C1B 52.2(4) . . . . ?
Sm1B O1B N1B C11B 177.9(2) . . . . ?
Sm1B O1B N1B C14B -72.8(3) . . . . ?
Sm1B O3B N3B C3B 94.3(4) . . . . ?
Sm1B O3B N3B C41B -144.8(3) . . . . ?
Sm1B O3B N3B C44B -35.9(4) . . . . ?
O1B N1B C1B C2B 48.4(4) . . . . ?
C11B N1B C1B C2B -73.0(4) . . . . ?
C14B N1B C1B C2B 173.2(3) . . . . ?
N1B C1B C2B C3B -145.9(3) . . . . ?
O3B N3B C3B C2B -39.8(4) . . . . ?
C41B N3B C3B C2B -159.3(3) . . . . ?
C44B N3B C3B C2B 88.4(4) . . . . ?
C1B C2B C3B N3B 81.8(4) . . . . ?
O1B N1B C11B C12B 75.1(4) . . . . ?
C1B N1B C11B C12B -160.7(3) . . . . ?
C14B N1B C11B C12B -41.1(4) . . . . ?
N1B C11B C12B C13B 19.4(5) . . . . ?
C11B C12B C13B C14B 9.5(5) . . . . ?
O1B N1B C14B C13B -65.4(3) . . . . ?
C1B N1B C14B C13B 169.3(3) . . . . ?
C11B N1B C14B C13B 47.5(4) . . . . ?
O1B N1B C14B C15B 60.3(4) . . . . ?
C1B N1B C14B C15B -65.0(4) . . . . ?
C11B N1B C14B C15B 173.2(3) . . . . ?
C12B C13B C14B N1B -35.0(4) . . . . ?
C12B C13B C14B C15B -157.6(3) . . . . ?
Sm1B O2B C15B N2B 176.0(2) . . . . ?
Sm1B O2B C15B C14B -4.1(6) . . . . ?
C21B N2B C15B O2B 4.2(6) . . . . ?
C21B N2B C15B C14B -175.8(3) . . . . ?
N1B C14B C15B O2B -27.6(5) . . . . ?
C13B C14B C15B O2B 90.4(4) . . . . ?
N1B C14B C15B N2B 152.3(3) . . . . ?
C13B C14B C15B N2B -89.7(4) . . . . ?
C15B N2B C21B C26B -82.1(5) . . . . ?
C15B N2B C21B C22B 97.3(4) . . . . ?
C26B C21B C22B C23B 1.3(6) . . . . ?
N2B C21B C22B C23B -178.1(4) . . . . ?
C26B C21B C22B C27B 179.0(4) . . . . ?
N2B C21B C22B C27B -0.4(5) . . . . ?
C21B C22B C23B C24B -0.6(6) . . . . ?
C27B C22B C23B C24B -178.3(4) . . . . ?
C22B C23B C24B C25B -0.3(7) . . . . ?
C23B C24B C25B C26B 0.4(7) . . . . ?
C24B C25B C26B C21B 0.3(6) . . . . ?
C24B C25B C26B C30B -177.4(4) . . . . ?
C22B C21B C26B C25B -1.2(6) . . . . ?
N2B C21B C26B C25B 178.3(4) . . . . ?
C22B C21B C26B C30B 176.5(4) . . . . ?
N2B C21B C26B C30B -4.0(6) . . . . ?
C23B C22B C27B C28B 84.9(5) . . . . ?
C21B C22B C27B C28B -92.7(5) . . . . ?
C23B C22B C27B C29B -39.6(5) . . . . ?
C21B C22B C27B C29B 142.8(4) . . . . ?
C25B C26B C30B C31B -29.7(6) . . . . ?
C21B C26B C30B C31B 152.7(4) . . . . ?
C25B C26B C30B C32B 93.0(5) . . . . ?
C21B C26B C30B C32B -84.7(5) . . . . ?
O3B N3B C41B C42B 75.5(4) . . . . ?
C3B N3B C41B C42B -161.9(3) . . . . ?
C44B N3B C41B C42B -40.6(4) . . . . ?
N3B C41B C42B C43B 18.7(4) . . . . ?
C41B C42B C43B C44B 10.8(4) . . . . ?
C42B C43B C44B C45B -160.1(3) . . . . ?
C42B C43B C44B N3B -36.3(4) . . . . ?
O3B N3B C44B C45B 59.0(4) . . . . ?
C3B N3B C44B C45B -69.9(4) . . . . ?
C41B N3B C44B C45B 172.4(3) . . . . ?
O3B N3B C44B C43B -65.8(3) . . . . ?
C3B N3B C44B C43B 165.3(3) . . . . ?
C41B N3B C44B C43B 47.6(3) . . . . ?
Sm1B O4B C45B N4B -173.4(2) . . . . ?
Sm1B O4B C45B C44B 9.6(5) . . . . ?
C51B N4B C45B O4B -2.2(6) . . . . ?
C51B N4B C45B C44B 175.0(3) . . . . ?
C43B C44B C45B O4B 67.5(4) . . . . ?
N3B C44B C45B O4B -50.3(5) . . . . ?
C43B C44B C45B N4B -109.7(4) . . . . ?
N3B C44B C45B N4B 132.5(3) . . . . ?
C45B N4B C51B C52B 103.1(4) . . . . ?
C45B N4B C51B C56B -78.6(5) . . . . ?
C56B C51B C52B C53B -1.1(6) . . . . ?
N4B C51B C52B C53B 177.1(4) . . . . ?
C56B C51B C52B C57B 179.1(4) . . . . ?
N4B C51B C52B C57B -2.7(6) . . . . ?
C51B C52B C53B C54B 0.1(6) . . . . ?
C57B C52B C53B C54B 179.8(4) . . . . ?
C52B C53B C54B C55B 0.1(7) . . . . ?
C53B C54B C55B C56B 0.7(6) . . . . ?
C54B C55B C56B C51B -1.6(6) . . . . ?
C54B C55B C56B C60B 179.7(4) . . . . ?
C52B C51B C56B C55B 1.9(6) . . . . ?
N4B C51B C56B C55B -176.4(3) . . . . ?
C52B C51B C56B C60B -179.4(4) . . . . ?
N4B C51B C56B C60B 2.4(5) . . . . ?
C51B C52B C57B C59B 111.7(5) . . . . ?
C53B C52B C57B C59B -68.1(6) . . . . ?
C51B C52B C57B C58B -122.0(5) . . . . ?
C53B C52B C57B C58B 58.3(6) . . . . ?
C55B C56B C60B C62B 101.2(4) . . . . ?
C51B C56B C60B C62B -77.5(5) . . . . ?
C55B C56B C60B C61B -22.9(5) . . . . ?
C51B C56B C60B C61B 158.5(4) . . . . ?
O3S S1S C1S F3S -178.1(3) . . . . ?
O2S S1S C1S F3S -56.1(4) . . . . ?
O1S S1S C1S F3S 61.6(4) . . . . ?
O3S S1S C1S F2S -59.2(4) . . . . ?
O2S S1S C1S F2S 62.9(4) . . . . ?
O1S S1S C1S F2S -179.5(3) . . . . ?
O3S S1S C1S F1S 61.1(4) . . . . ?
O2S S1S C1S F1S -176.8(3) . . . . ?
O1S S1S C1S F1S -59.2(4) . . . . ?
O6S S2S C2S F5S -60.4(4) . . . . ?
O5S S2S C2S F5S 61.3(4) . . . . ?
O4S S2S C2S F5S 179.5(3) . . . . ?
O6S S2S C2S F6S 60.5(3) . . . . ?
O5S S2S C2S F6S -177.8(3) . . . . ?
O4S S2S C2S F6S -59.6(3) . . . . ?
O6S S2S C2S F4S -180.0(3) . . . . ?
O5S S2S C2S F4S -58.3(3) . . . . ?
O4S S2S C2S F4S 59.9(4) . . . . ?
O7S S3S C3S F8S 177.5(5) . . . . ?
O8S S3S C3S F8S 56.1(5) . . . . ?
O9S S3S C3S F8S -62.7(5) . . . . ?
O7S S3S C3S F9S 56.5(5) . . . . ?
O8S S3S C3S F9S -65.0(5) . . . . ?
O9S S3S C3S F9S 176.3(4) . . . . ?
O7S S3S C3S F7S -61.1(5) . . . . ?
O8S S3S C3S F7S 177.4(4) . . . . ?
O9S S3S C3S F7S 58.7(5) . . . . ?
O10S S4S C4S F12S 61.1(4) . . . . ?
O12S S4S C4S F12S -60.3(4) . . . . ?
O11S S4S C4S F12S -179.4(4) . . . . ?
O10S S4S C4S F11S -178.0(3) . . . . ?
O12S S4S C4S F11S 60.7(4) . . . . ?
O11S S4S C4S F11S -58.5(4) . . . . ?
O10S S4S C4S F10S -59.4(4) . . . . ?
O12S S4S C4S F10S 179.3(4) . . . . ?
O11S S4S C4S F10S 60.1(4) . . . . ?
O15S S5S C5S F14S 63.7(4) . . . . ?
O14S S5S C5S F14S -174.3(3) . . . . ?
O13S S5S C5S F14S -56.3(4) . . . . ?
O15S S5S C5S F13S -56.9(4) . . . . ?
O14S S5S C5S F13S 65.1(4) . . . . ?
O13S S5S C5S F13S -176.9(3) . . . . ?
O15S S5S C5S F15S -176.8(3) . . . . ?
O14S S5S C5S F15S -54.8(4) . . . . ?
O13S S5S C5S F15S 63.2(4) . . . . ?
O18S S6S C6S F16S 59.5(4) . . . . ?
O16S S6S C6S F16S -61.5(4) . . . . ?
O17S S6S C6S F16S 179.8(3) . . . . ?
O18S S6S C6S F17S -179.8(3) . . . . ?
O16S S6S C6S F17S 59.3(4) . . . . ?
O17S S6S C6S F17S -59.5(4) . . . . ?
O18S S6S C6S F18S -60.8(4) . . . . ?
O16S S6S C6S F18S 178.3(4) . . . . ?
O17S S6S C6S F18S 59.5(4) . . . . ?
O3S S1S O1S Sm1A 127.0(3) . . . . ?
O2S S1S O1S Sm1A -9.9(3) . . . . ?
C1S S1S O1S Sm1A -120.4(3) . . . . ?
O6S S2S O4S Sm1A 124.3(3) . . . . ?
O5S S2S O4S Sm1A -12.9(3) . . . . ?
C2S S2S O4S Sm1A -123.5(3) . . . . ?
O15S S5S O13S Sm1B 136.6(3) . . . . ?
O14S S5S O13S Sm1B 0.0(4) . . . . ?
C5S S5S O13S Sm1B -110.5(3) . . . . ?
O18S S6S O16S Sm1B 93.4(6) . . . . ?
O17S S6S O16S Sm1B -43.2(6) . . . . ?
C6S S6S O16S Sm1B -153.6(6) . . . . ?
Sm1A O21S C11X C12X -150.3(15) . . . . ?
Sm1A O21S C11Y C12Y -175.5(9) . . . . ?
Sm1A O22S C13S C14Y -115.2(12) . . . . ?
Sm1A O22S C13S C14X -177.8(6) . . . . ?
Sm1B O23S C15S C16S -151.6(4) . . . . ?
Sm1B O24S C17S C18X -78.4(10) . . . . ?
Sm1B O24S C17S C18Y -134.0(6) . . . . ?
